data_4307191
loop_
_publ_author_name
'Bassem S. Bassil'
'Michael H. Dickman'
'Bernd von der Kammer'
'Ulrich Kortz'

_publ_contact_author_address
; 
International University Bremen
School of Engineering and Science
P.O. Box 750 561
28725 Bremen
Germany
;
_publ_contact_author_email
;
u.kortz@iu-bremen.de
;
_publ_contact_author_fax
;
+49-421-200 3229
;
_publ_contact_author_name
;
Ulrich KORTZ
;
_publ_contact_author_phone
;
+49-421-200 3235
;
_publ_section_title
;
The Monolanthanide-Containing Silicotungstates [Ln(\b2-SiW11O39)2]13- (Ln =
La, Ce, Sm, Eu, Gd, Tb, Yb, Lu): A Synthetic and Structural Investigation
;
_journal_name_full 'Inorganic Chemistry'
_journal_page_first 2452
_journal_page_last 2458
_journal_paper_doi 10.1021/ic061737d
_journal_volume 46
_journal_year 2007
_chemical_formula_sum 'H46 K9 Lu O101 Si2 W22'
_chemical_formula_weight 6290.12
_chemical_name_systematic
;
 ?
;
_space_group_IT_number 61
_symmetry_cell_setting orthorhombic
_symmetry_space_group_name_Hall '-P 2ac 2ab'
_symmetry_space_group_name_H-M 'P b c a'
_atom_sites_solution_primary direct
_atom_sites_solution_secondary difmap
_audit_creation_method SHELXL-97
_cell_angle_alpha 90.00
_cell_angle_beta 90.00
_cell_angle_gamma 90.00
_cell_formula_units_Z 8
_cell_length_a 25.3783(9)
_cell_length_b 21.3325(6)
_cell_length_c 38.3131(14)
_cell_measurement_reflns_used 6996
_cell_measurement_temperature 173(2)
_cell_measurement_theta_max 21.61
_cell_measurement_theta_min 2.27
_cell_volume 20742.0(12)
_computing_cell_refinement 'Bruker SMART'
_computing_data_collection 'Bruker SMART'
_computing_data_reduction 'Bruker SAINT'
_computing_molecular_graphics 'Bruker SHELXTL'
_computing_publication_material 'Bruker SHELXTL'
_computing_structure_refinement 'SHELXL-97 (Sheldrick, 1997)'
_computing_structure_solution 'SHELXS-97 (Sheldrick, 1990)'
_diffrn_ambient_temperature 173(2)
_diffrn_measured_fraction_theta_full 0.998
_diffrn_measured_fraction_theta_max 0.998
_diffrn_measurement_device_type 'CCD area detector'
_diffrn_measurement_method 'phi and omega scans'
_diffrn_radiation_monochromator graphite
_diffrn_radiation_source 'sealed tube'
_diffrn_radiation_type MoK\a
_diffrn_radiation_wavelength 0.71073
_diffrn_reflns_av_R_equivalents 0.2092
_diffrn_reflns_av_sigmaI/netI 0.0513
_diffrn_reflns_limit_h_max 27
_diffrn_reflns_limit_h_min -27
_diffrn_reflns_limit_k_max 23
_diffrn_reflns_limit_k_min -23
_diffrn_reflns_limit_l_max 42
_diffrn_reflns_limit_l_min -42
_diffrn_reflns_number 509202
_diffrn_reflns_theta_full 22.99
_diffrn_reflns_theta_max 22.99
_diffrn_reflns_theta_min 1.93
_exptl_absorpt_coefficient_mu 25.725
_exptl_absorpt_correction_T_max 0.3595
_exptl_absorpt_correction_T_min 0.1353
_exptl_absorpt_correction_type multi-scan
_exptl_absorpt_process_details SADABS
_exptl_crystal_colour colorless
_exptl_crystal_density_diffrn 4.029
_exptl_crystal_density_meas 0
_exptl_crystal_density_method 'not measured'
_exptl_crystal_description tablet
_exptl_crystal_F_000 22016
_exptl_crystal_size_max 0.25
_exptl_crystal_size_mid 0.12
_exptl_crystal_size_min 0.05
_refine_diff_density_max 4.857
_refine_diff_density_min -1.960
_refine_diff_density_rms 0.501
_refine_ls_extinction_method none
_refine_ls_goodness_of_fit_ref 1.054
_refine_ls_matrix_type full
_refine_ls_number_parameters 717
_refine_ls_number_reflns 14395
_refine_ls_number_restraints 0
_refine_ls_restrained_S_all 1.054
_refine_ls_R_factor_all 0.0832
_refine_ls_R_factor_gt 0.0598
_refine_ls_shift/su_max 0.001
_refine_ls_shift/su_mean 0.000
_refine_ls_structure_factor_coef Fsqd
_refine_ls_weighting_details 'calc w=1/[\s^2^(Fo^2^)+(0.1000P)^2^+900.0000P] where P=(Fo^2^+2Fc^2^)/3'
_refine_ls_weighting_scheme calc
_refine_ls_wR_factor_gt 0.1544
_refine_ls_wR_factor_ref 0.1726
_reflns_number_gt 10900
_reflns_number_total 14395
_reflns_threshold_expression >2sigma(I)
_cod_data_source_file ic061737dsi20061219_051007_1.cif
_cod_data_source_block lus
_cod_depositor_comments
;
The following automatic conversions were performed:
'_symmetry_cell_setting' value 'Orthorhombic' changed to 'orthorhombic'
according to '/home/saulius/struct/CIF-dictionaries/cif_core.dic'
dictionary named 'cif_core.dic' version 2.4.1 from 2010-06-29.

Automatic conversion script
Id: cif_fix_enum 1527 2010-12-29 10:47:43Z saulius 
;
_cod_database_code 4307191

loop_
_symmetry_equiv_pos_as_xyz
'x, y, z'
'-x+1/2, -y, z+1/2'
'-x, y+1/2, -z+1/2'
'x+1/2, -y+1/2, -z'
'-x, -y, -z'
'x-1/2, y, -z-1/2'
'x, -y-1/2, z-1/2'
'-x-1/2, y-1/2, z'

loop_
_atom_site_label
_atom_site_type_symbol
_atom_site_fract_x
_atom_site_fract_y
_atom_site_fract_z
_atom_site_U_iso_or_equiv
_atom_site_adp_type
_atom_site_occupancy
_atom_site_symmetry_multiplicity
_atom_site_calc_flag
_atom_site_refinement_flags
_atom_site_disorder_assembly
_atom_site_disorder_group
W1 W 0.44609(4) 0.54635(5) 0.26303(3) 0.0276(3) Uani 1 1 d . . .
W2 W 0.46257(4) 0.47607(5) 0.34166(3) 0.0324(3) Uani 1 1 d . . .
W3 W 0.48279(4) 0.39479(5) 0.26826(3) 0.0296(3) Uani 1 1 d . . .
W4 W 0.38465(4) 0.27729(5) 0.29445(3) 0.0265(3) Uani 1 1 d . . .
W5 W 0.36277(4) 0.35607(5) 0.36941(3) 0.0294(3) Uani 1 1 d . . .
W6 W 0.26214(4) 0.32075(5) 0.31659(3) 0.0269(3) Uani 1 1 d . . .
W7 W 0.26084(4) 0.47723(6) 0.35681(3) 0.0321(3) Uani 1 1 d . . .
W8 W 0.35177(5) 0.58278(5) 0.33340(3) 0.0325(3) Uani 1 1 d . . .
W9 W 0.25292(4) 0.54931(5) 0.27743(3) 0.0272(3) Uani 1 1 d . . .
W10 W 0.25103(4) 0.40769(5) 0.22925(3) 0.0247(3) Uani 1 1 d . . .
W11 W 0.36999(4) 0.36393(5) 0.20859(3) 0.0259(3) Uani 1 1 d . . .
W12 W 0.31963(4) 0.47305(5) 0.08982(3) 0.0257(3) Uani 1 1 d . . .
W13 W 0.22156(4) 0.56680(5) 0.06182(3) 0.0274(3) Uani 1 1 d . . .
W14 W 0.32545(4) 0.54160(5) 0.01026(3) 0.0274(3) Uani 1 1 d . . .
W15 W 0.34838(4) 0.71653(5) 0.00729(3) 0.0261(3) Uani 1 1 d . . .
W16 W 0.24314(4) 0.73700(5) 0.05949(3) 0.0263(3) Uani 1 1 d . . .
W17 W 0.36120(4) 0.79738(5) 0.08165(3) 0.0246(3) Uani 1 1 d . . .
W18 W 0.46822(4) 0.68932(5) 0.05910(3) 0.0267(3) Uani 1 1 d . . .
W19 W 0.44708(4) 0.53396(5) 0.05993(3) 0.0267(3) Uani 1 1 d . . .
W20 W 0.45679(4) 0.60921(5) 0.13679(3) 0.0244(3) Uani 1 1 d . . .
W21 W 0.35365(4) 0.70678(5) 0.16823(3) 0.0229(3) Uani 1 1 d . . .
W22 W 0.23938(4) 0.65070(5) 0.14601(3) 0.0238(3) Uani 1 1 d . . .
Si1 Si 0.3518(3) 0.4365(3) 0.28871(19) 0.0235(16) Uiso 1 1 d . . .
Si2 Si 0.3427(3) 0.6337(3) 0.08730(18) 0.0207(15) Uiso 1 1 d . . .
Lu Lu 0.33485(4) 0.53458(5) 0.18855(3) 0.0242(3) Uani 1 1 d . . .
O1L O 0.4021(6) 0.5319(8) 0.2288(4) 0.027(4) Uiso 1 1 d . . .
O9L O 0.2955(6) 0.5587(8) 0.2413(5) 0.028(4) Uiso 1 1 d . . .
O10L O 0.2645(6) 0.4674(8) 0.1977(4) 0.026(4) Uiso 1 1 d . . .
O11L O 0.3673(7) 0.4332(8) 0.1830(5) 0.030(4) Uiso 1 1 d . . .
O22L O 0.2588(6) 0.5907(7) 0.1749(4) 0.021(4) Uiso 1 1 d . . .
O21L O 0.3525(6) 0.6400(7) 0.1960(4) 0.019(4) Uiso 1 1 d . . .
O20L O 0.4106(6) 0.5581(7) 0.1557(4) 0.022(4) Uiso 1 1 d . . .
O12L O 0.3160(6) 0.5063(8) 0.1312(5) 0.027(4) Uiso 1 1 d . . .
O1T O 0.4829(7) 0.6099(8) 0.2479(5) 0.034(4) Uiso 1 1 d . . .
O2T O 0.5025(8) 0.4891(10) 0.3767(6) 0.050(6) Uiso 1 1 d . . .
O3T O 0.5412(7) 0.3592(9) 0.2555(5) 0.041(5) Uiso 1 1 d . . .
O4T O 0.4111(6) 0.2025(8) 0.2913(5) 0.027(4) Uiso 1 1 d . . .
O5T O 0.3761(7) 0.3365(9) 0.4123(5) 0.040(5) Uiso 1 1 d . . .
O6T O 0.2057(7) 0.2752(8) 0.3263(5) 0.034(4) Uiso 1 1 d . . .
O7T O 0.2202(8) 0.4776(10) 0.3939(6) 0.049(5) Uiso 1 1 d . . .
O8T O 0.3670(7) 0.6525(8) 0.3538(5) 0.035(5) Uiso 1 1 d . . .
O9T O 0.2006(7) 0.5960(8) 0.2672(5) 0.033(4) Uiso 1 1 d . . .
O10T O 0.1896(7) 0.3806(8) 0.2146(5) 0.029(4) Uiso 1 1 d . . .
O11T O 0.3895(7) 0.3090(9) 0.1777(5) 0.039(5) Uiso 1 1 d . . .
O1S1 O 0.4139(6) 0.4561(8) 0.2897(5) 0.027(4) Uiso 1 1 d . . .
O12T O 0.3187(6) 0.3939(8) 0.0979(5) 0.028(4) Uiso 1 1 d . . .
O1S2 O 0.3118(6) 0.5753(8) 0.0677(4) 0.026(4) Uiso 1 1 d . . .
O12 O 0.4827(6) 0.5390(8) 0.3107(4) 0.024(4) Uiso 1 1 d . . .
O13T O 0.1554(7) 0.5493(8) 0.0546(5) 0.033(4) Uiso 1 1 d . . .
O13 O 0.4971(7) 0.4802(8) 0.2526(5) 0.030(4) Uiso 1 1 d . . .
O14T O 0.3273(7) 0.5138(8) -0.0315(5) 0.033(4) Uiso 1 1 d . . .
O15T O 0.3591(6) 0.7377(8) -0.0355(5) 0.027(4) Uiso 1 1 d . . .
O16T O 0.1854(7) 0.7751(9) 0.0486(5) 0.037(5) Uiso 1 1 d . . .
O17T O 0.3818(7) 0.8745(9) 0.0879(5) 0.036(5) Uiso 1 1 d . . .
O18T O 0.5190(7) 0.7289(9) 0.0400(5) 0.038(5) Uiso 1 1 d . . .
O18 O 0.3932(7) 0.5870(9) 0.2916(5) 0.036(5) Uiso 1 1 d . . .
O19T O 0.4872(7) 0.4755(9) 0.0435(5) 0.037(5) Uiso 1 1 d . . .
O20T O 0.5088(7) 0.6090(9) 0.1667(5) 0.038(5) Uiso 1 1 d . . .
O21T O 0.3743(7) 0.7654(8) 0.1968(5) 0.029(4) Uiso 1 1 d . . .
O2S1 O 0.3435(6) 0.3705(8) 0.3113(4) 0.023(4) Uiso 1 1 d . . .
O22T O 0.1770(7) 0.6712(9) 0.1613(5) 0.035(5) Uiso 1 1 d . . .
O2S2 O 0.3300(6) 0.6977(7) 0.0653(4) 0.017(4) Uiso 1 1 d . . .
O23 O 0.5058(7) 0.4200(9) 0.3136(5) 0.037(5) Uiso 1 1 d . . .
O25 O 0.4225(6) 0.4062(8) 0.3597(5) 0.029(4) Uiso 1 1 d . . .
O28 O 0.4025(7) 0.5268(9) 0.3530(5) 0.037(5) Uiso 1 1 d . . .
O3S1 O 0.3164(6) 0.4917(8) 0.3078(5) 0.026(4) Uiso 1 1 d . . .
O3S2 O 0.4054(6) 0.6194(8) 0.0864(5) 0.027(4) Uiso 1 1 d . . .
O34 O 0.4472(6) 0.3258(8) 0.2909(5) 0.027(4) Uiso 1 1 d . . .
O4S1 O 0.3329(6) 0.4230(8) 0.2494(5) 0.026(4) Uiso 1 1 d . . .
O4S2 O 0.3209(6) 0.6442(7) 0.1271(4) 0.022(4) Uiso 1 1 d . . .
O45 O 0.3951(6) 0.2876(8) 0.3451(4) 0.026(4) Uiso 1 1 d . . .
O46 O 0.3122(7) 0.2538(8) 0.3026(5) 0.029(4) Uiso 1 1 d . . .
O56 O 0.2976(7) 0.3145(8) 0.3622(5) 0.029(4) Uiso 1 1 d . . .
O57 O 0.3216(7) 0.4284(9) 0.3750(5) 0.034(4) Uiso 1 1 d . . .
O67 O 0.2419(8) 0.4018(9) 0.3342(5) 0.043(5) Uiso 1 1 d . . .
O78 O 0.3031(7) 0.5481(8) 0.3668(5) 0.034(5) Uiso 1 1 d . . .
O79 O 0.2264(7) 0.5171(9) 0.3245(5) 0.040(5) Uiso 1 1 d . . .
O89 O 0.2905(7) 0.6084(9) 0.3066(5) 0.040(5) Uiso 1 1 d . . .
O101 O 0.2947(7) 0.3465(8) 0.2068(5) 0.031(4) Uiso 1 1 d . . .
O123 O 0.2443(7) 0.4867(8) 0.0787(5) 0.030(4) Uiso 1 1 d . . .
O124 O 0.3235(6) 0.4686(7) 0.0362(4) 0.021(4) Uiso 1 1 d . . .
O129 O 0.3947(6) 0.4877(8) 0.0833(4) 0.024(4) Uiso 1 1 d . . .
O132 O 0.2200(7) 0.5955(8) 0.1081(5) 0.030(4) Uiso 1 1 d . . .
O134 O 0.2492(7) 0.5454(8) 0.0166(5) 0.032(4) Uiso 1 1 d . . .
O136 O 0.2251(6) 0.6521(8) 0.0475(4) 0.025(4) Uiso 1 1 d . . .
O145 O 0.3284(6) 0.6311(8) 0.0007(5) 0.028(4) Uiso 1 1 d . . .
O149 O 0.3982(6) 0.5463(8) 0.0223(4) 0.027(4) Uiso 1 1 d . . .
O156 O 0.2767(7) 0.7394(8) 0.0142(5) 0.031(4) Uiso 1 1 d . . .
O157 O 0.3644(6) 0.7933(7) 0.0302(4) 0.020(4) Uiso 1 1 d . . .
O158 O 0.4163(7) 0.6880(8) 0.0216(5) 0.030(4) Uiso 1 1 d . . .
O162 O 0.2338(6) 0.7163(8) 0.1049(5) 0.029(4) Uiso 1 1 d . . .
O167 O 0.2864(6) 0.8076(8) 0.0728(4) 0.023(4) Uiso 1 1 d . . .
O171 O 0.3508(6) 0.7701(7) 0.1266(4) 0.020(4) Uiso 1 1 d . . .
O178 O 0.4283(6) 0.7553(8) 0.0795(4) 0.023(4) Uiso 1 1 d . . .
O180 O 0.4966(7) 0.6705(8) 0.1034(5) 0.031(4) Uiso 1 1 d . . .
O189 O 0.4845(7) 0.6047(8) 0.0427(5) 0.031(4) Uiso 1 1 d . . .
O190 O 0.4815(8) 0.5464(9) 0.1039(5) 0.042(5) Uiso 1 1 d . . .
O201 O 0.4214(6) 0.6847(8) 0.1491(5) 0.028(4) Uiso 1 1 d . . .
O212 O 0.2779(7) 0.7155(8) 0.1699(5) 0.029(4) Uiso 1 1 d . . .
O311 O 0.4367(7) 0.3844(8) 0.2301(5) 0.031(4) Uiso 1 1 d . . .
O411 O 0.3698(6) 0.2993(8) 0.2502(5) 0.026(4) Uiso 1 1 d . . .
O610 O 0.2507(6) 0.3452(8) 0.2711(4) 0.025(4) Uiso 1 1 d . . .
O910 O 0.2301(7) 0.4676(8) 0.2640(5) 0.032(4) Uiso 1 1 d . . .
K1 K 0.5206(2) 0.2199(3) 0.28680(18) 0.0373(15) Uani 1 1 d . . .
K2 K 0.1389(2) 0.3095(3) 0.26428(17) 0.0340(15) Uani 1 1 d . . .
K3 K 0.3946(2) 0.8841(3) 0.16497(17) 0.0358(15) Uani 1 1 d . . .
K4 K 0.2437(3) 0.8282(3) 0.14127(16) 0.0357(15) Uani 1 1 d . . .
K5 K 0.2889(3) 0.2171(3) 0.23134(18) 0.0498(19) Uani 1 1 d . . .
K6 K 0.0678(3) 0.4824(4) 0.0681(2) 0.036(2) Uiso 0.75 1 d P . .
K7 K 0.3259(3) 0.4114(4) -0.0811(2) 0.047(2) Uiso 0.80 1 d P . .
K8 K 0.3823(3) 0.0903(4) 0.3221(2) 0.038(2) Uiso 0.75 1 d P . .
K9 K 0.3495(4) 0.6158(5) -0.0788(3) 0.043(3) Uiso 0.60 1 d P . .
K10 K 0.6242(5) 0.7445(6) 0.0361(3) 0.053(3) Uiso 0.60 1 d P . .
K11 K 0.4240(5) 0.3598(6) 0.1136(4) 0.045(3) Uiso 0.50 1 d P . .
O1W O 0.2859(11) 0.3395(13) -0.1417(8) 0.085(8) Uiso 1 1 d . . .
O2W O 0.1356(10) 0.4169(12) 0.3027(7) 0.075(8) Uiso 1 1 d . . .
O3W O 0.0660(11) 0.2251(13) 0.2841(8) 0.081(8) Uiso 1 1 d . . .
O4W O 0.1178(13) 0.4464(17) 0.0040(10) 0.033(9) Uiso 0.50 1 d P . .
O5W O 0.1089(13) 0.5495(16) 0.1297(9) 0.103(10) Uiso 1 1 d . . .
O6W O 0.6983(15) 0.8396(18) 0.0281(10) 0.040(10) Uiso 0.50 1 d P . .
O7W O 0.4059(14) 0.4783(17) -0.1144(10) 0.034(9) Uiso 0.50 1 d P . .
O8W O 0.2619(17) 0.688(2) -0.0794(12) 0.051(11) Uiso 0.50 1 d P . .
O9W O 0.608(2) 0.834(3) -0.0132(15) 0.080(16) Uiso 0.50 1 d P . .
O10W O 0.4011(14) 0.0126(17) 0.2642(10) 0.037(9) Uiso 0.50 1 d P . .
O11W O 0.213(2) 0.414(3) -0.0512(17) 0.092(18) Uiso 0.50 1 d P . .
O12W O 0.280(4) 0.329(4) -0.035(2) 0.16(3) Uiso 0.50 1 d P . .
O13W O -0.110(3) 0.527(3) 0.0736(19) 0.11(2) Uiso 0.50 1 d P . .
O14W O 0.1907(8) 0.1988(9) 0.2577(5) 0.045(5) Uiso 1 1 d . . .
O15W O 0.3016(7) 0.9381(9) 0.1401(5) 0.040(5) Uiso 1 1 d . . .
O16W O 0.4799(9) 0.8019(11) 0.1437(6) 0.061(6) Uiso 1 1 d . . .
O17W O 0.4425(8) 0.6217(10) -0.0392(6) 0.051(6) Uiso 1 1 d . . .
O18W O 0.6046(10) 0.6811(12) 0.1089(7) 0.067(7) Uiso 1 1 d . . .
O19W O 0.3537(10) 0.7357(13) -0.1107(7) 0.077(8) Uiso 1 1 d . . .
O20W O -0.0043(10) 0.3770(13) 0.0728(7) 0.078(8) Uiso 1 1 d . . .
O21W O 0.4878(7) 0.7407(9) -0.0395(5) 0.035(5) Uiso 1 1 d . . .
O22W O 0.3114(8) 0.8094(10) -0.0878(6) 0.051(6) Uiso 1 1 d . . .
O23W O -0.0394(9) 0.6566(11) -0.0027(7) 0.065(7) Uiso 1 1 d . . .
O24W O 0.2220(10) 0.3979(12) 0.0169(7) 0.069(7) Uiso 1 1 d . . .
O25W O 0.0843(14) 0.8337(17) 0.0394(10) 0.036(9) Uiso 0.50 1 d P . .
O26W O 0.6996(15) 0.9520(18) 0.0503(11) 0.041(10) Uiso 0.50 1 d P . .
O27W O 0.3888(13) 0.2321(17) 0.1077(10) 0.032(9) Uiso 0.50 1 d P . .
O28W O 0.5875(12) 0.5860(14) 0.0201(8) 0.097(10) Uiso 1 1 d . . .
O29W O 0.4754(15) 0.4374(18) 0.1536(11) 0.042(10) Uiso 0.50 1 d P . .
O30W O -0.012(3) 0.535(3) 0.0281(19) 0.11(2) Uiso 0.50 1 d P . .

loop_
_atom_site_aniso_label
_atom_site_aniso_U_11
_atom_site_aniso_U_22
_atom_site_aniso_U_33
_atom_site_aniso_U_23
_atom_site_aniso_U_13
_atom_site_aniso_U_12
W1 0.0276(6) 0.0249(6) 0.0303(7) 0.0033(5) -0.0052(5) -0.0019(5)
W2 0.0329(6) 0.0315(7) 0.0329(7) 0.0052(5) -0.0102(5) -0.0034(5)
W3 0.0239(6) 0.0266(6) 0.0384(7) 0.0060(5) -0.0007(5) 0.0014(5)
W4 0.0256(6) 0.0245(6) 0.0294(7) 0.0043(5) -0.0006(5) 0.0020(5)
W5 0.0323(6) 0.0310(6) 0.0248(6) 0.0053(5) -0.0024(5) 0.0009(5)
W6 0.0249(6) 0.0284(6) 0.0274(6) 0.0060(5) -0.0002(5) -0.0010(5)
W7 0.0350(6) 0.0353(7) 0.0258(6) 0.0020(5) 0.0022(5) 0.0045(5)
W8 0.0374(7) 0.0298(6) 0.0303(7) -0.0039(5) -0.0060(5) 0.0010(5)
W9 0.0275(6) 0.0283(6) 0.0259(6) 0.0005(5) -0.0014(5) 0.0025(5)
W10 0.0260(6) 0.0228(6) 0.0252(6) 0.0021(5) -0.0028(5) -0.0021(4)
W11 0.0313(6) 0.0217(6) 0.0246(6) 0.0008(5) 0.0003(5) 0.0019(5)
W12 0.0303(6) 0.0242(6) 0.0226(6) -0.0010(5) -0.0008(5) -0.0021(5)
W13 0.0252(6) 0.0304(6) 0.0267(6) 0.0000(5) -0.0029(5) -0.0025(5)
W14 0.0322(6) 0.0272(6) 0.0228(6) -0.0032(5) -0.0012(5) -0.0010(5)
W15 0.0292(6) 0.0273(6) 0.0218(6) 0.0007(5) -0.0005(5) 0.0010(5)
W16 0.0252(6) 0.0284(6) 0.0252(6) 0.0026(5) -0.0026(5) 0.0032(5)
W17 0.0276(6) 0.0222(6) 0.0239(6) -0.0004(5) 0.0003(4) 0.0008(5)
W18 0.0248(6) 0.0266(6) 0.0286(6) -0.0004(5) 0.0025(5) -0.0007(5)
W19 0.0266(6) 0.0251(6) 0.0284(6) -0.0026(5) 0.0017(5) 0.0024(5)
W20 0.0224(5) 0.0240(6) 0.0268(6) -0.0001(5) -0.0006(4) 0.0022(4)
W21 0.0242(5) 0.0217(6) 0.0228(6) -0.0012(5) -0.0009(4) 0.0014(4)
W22 0.0227(5) 0.0256(6) 0.0229(6) 0.0011(5) -0.0001(4) 0.0025(4)
Lu 0.0266(6) 0.0236(6) 0.0225(6) 0.0003(5) -0.0010(5) 0.0004(5)
K1 0.037(3) 0.032(4) 0.043(4) -0.007(3) -0.004(3) 0.002(3)
K2 0.030(3) 0.035(4) 0.037(4) 0.002(3) -0.004(3) 0.000(3)
K3 0.032(3) 0.033(4) 0.042(4) -0.003(3) 0.002(3) -0.002(3)
K4 0.050(4) 0.032(4) 0.026(3) 0.006(3) 0.007(3) 0.011(3)
K5 0.061(5) 0.051(4) 0.037(4) 0.004(3) -0.008(3) -0.030(4)

loop_
_atom_type_symbol
_atom_type_description
_atom_type_scat_dispersion_real
_atom_type_scat_dispersion_imag
_atom_type_scat_source
O O 0.0106 0.0060 'International Tables Vol C Tables 4.2.6.8 and 6.1.1.4'
Si Si 0.0817 0.0704 'International Tables Vol C Tables 4.2.6.8 and 6.1.1.4'
K K 0.2009 0.2494 'International Tables Vol C Tables 4.2.6.8 and 6.1.1.4'
Lu Lu -0.4720 5.8584 'International Tables Vol C Tables 4.2.6.8 and 6.1.1.4'
W W -0.8490 6.8722 'International Tables Vol C Tables 4.2.6.8 and 6.1.1.4'
H H 0.0000 0.0000 'International Tables Vol C Tables 4.2.6.8 and 6.1.1.4'

loop_
_geom_angle_atom_site_label_1
_geom_angle_atom_site_label_2
_geom_angle_atom_site_label_3
_geom_angle
_geom_angle_site_symmetry_1
_geom_angle_site_symmetry_3
_geom_angle_publ_flag
O1T W1 O1L 103.3(8) . . ?
O1T W1 O18 102.1(8) . . ?
O1L W1 O18 93.5(8) . . ?
O1T W1 O13 98.0(8) . . ?
O1L W1 O13 98.1(8) . . ?
O18 W1 O13 153.8(8) . . ?
O1T W1 O12 96.4(8) . . ?
O1L W1 O12 160.3(7) . . ?
O18 W1 O12 81.1(7) . . ?
O13 W1 O12 80.1(7) . . ?
O1T W1 O1S1 167.4(7) . . ?
O1L W1 O1S1 87.7(7) . . ?
O18 W1 O1S1 83.1(7) . . ?
O13 W1 O1S1 74.1(6) . . ?
O12 W1 O1S1 72.9(6) . . ?
O2T W2 O12 102.8(9) . . ?
O2T W2 O28 101.6(9) . . ?
O12 W2 O28 87.5(8) . . ?
O2T W2 O25 99.1(9) . . ?
O12 W2 O25 158.1(7) . . ?
O28 W2 O25 86.3(7) . . ?
O2T W2 O23 101.5(9) . . ?
O12 W2 O23 86.4(8) . . ?
O28 W2 O23 156.9(8) . . ?
O25 W2 O23 91.1(7) . . ?
O2T W2 O1S1 174.8(8) . . ?
O12 W2 O1S1 74.8(6) . . ?
O28 W2 O1S1 83.0(7) . . ?
O25 W2 O1S1 83.6(7) . . ?
O23 W2 O1S1 73.8(7) . . ?
O2T W2 K3 66.7(7) . 3_645 ?
O12 W2 K3 93.6(5) . 3_645 ?
O28 W2 K3 168.2(6) . 3_645 ?
O25 W2 K3 96.8(5) . 3_645 ?
O23 W2 K3 34.8(6) . 3_645 ?
O1S1 W2 K3 108.6(4) . 3_645 ?
O3T W3 O311 105.1(8) . . ?
O3T W3 O23 96.8(9) . . ?
O311 W3 O23 158.1(8) . . ?
O3T W3 O34 101.1(8) . . ?
O311 W3 O34 88.1(7) . . ?
O23 W3 O34 87.1(8) . . ?
O3T W3 O13 99.4(8) . . ?
O311 W3 O13 89.2(7) . . ?
O23 W3 O13 87.8(8) . . ?
O34 W3 O13 159.3(7) . . ?
O3T W3 O1S1 169.9(8) . . ?
O311 W3 O1S1 82.7(7) . . ?
O23 W3 O1S1 75.6(7) . . ?
O34 W3 O1S1 85.3(6) . . ?
O13 W3 O1S1 74.0(7) . . ?
O3T W3 K1 54.9(6) . . ?
O311 W3 K1 100.4(5) . . ?
O23 W3 K1 91.6(6) . . ?
O34 W3 K1 46.2(5) . . ?
O13 W3 K1 154.0(5) . . ?
O1S1 W3 K1 130.8(4) . . ?
O3T W3 K3 59.7(7) . 3_645 ?
O311 W3 K3 164.5(5) . 3_645 ?
O23 W3 K3 37.2(6) . 3_645 ?
O34 W3 K3 91.9(5) . 3_645 ?
O13 W3 K3 96.0(5) . 3_645 ?
O1S1 W3 K3 112.7(4) . 3_645 ?
K1 W3 K3 69.06(13) . 3_645 ?
O4T W4 O411 104.8(8) . . ?
O4T W4 O34 100.0(7) . . ?
O411 W4 O34 87.9(7) . . ?
O4T W4 O46 98.0(8) . . ?
O411 W4 O46 91.2(7) . . ?
O34 W4 O46 161.5(7) . . ?
O4T W4 O45 96.8(7) . . ?
O411 W4 O45 157.9(7) . . ?
O34 W4 O45 84.1(7) . . ?
O46 W4 O45 89.9(7) . . ?
O4T W4 O2S1 167.0(7) . . ?
O411 W4 O2S1 86.8(7) . . ?
O34 W4 O2S1 86.0(6) . . ?
O46 W4 O2S1 75.6(6) . . ?
O45 W4 O2S1 72.2(6) . . ?
O4T W4 K5 83.6(6) . . ?
O411 W4 K5 48.0(5) . . ?
O34 W4 K5 134.3(5) . . ?
O46 W4 K5 51.9(5) . . ?
O45 W4 K5 141.2(5) . . ?
O2S1 W4 K5 100.6(4) . . ?
O4T W4 K1 47.6(6) . . ?
O411 W4 K1 102.0(5) . . ?
O34 W4 K1 52.5(5) . . ?
O46 W4 K1 145.2(5) . . ?
O45 W4 K1 89.4(5) . . ?
O2S1 W4 K1 136.5(4) . . ?
K5 W4 K1 116.99(16) . . ?
O4T W4 K8 30.0(6) . . ?
O411 W4 K8 119.4(5) . . ?
O34 W4 K8 123.9(5) . . ?
O46 W4 K8 72.2(5) . . ?
O45 W4 K8 81.8(5) . . ?
O2S1 W4 K8 138.2(4) . . ?
K5 W4 K8 79.70(17) . . ?
K1 W4 K8 73.24(15) . . ?
O5T W5 O57 101.5(9) . . ?
O5T W5 O25 99.6(8) . . ?
O57 W5 O25 90.2(7) . . ?
O5T W5 O56 101.3(8) . . ?
O57 W5 O56 85.1(7) . . ?
O25 W5 O56 159.1(8) . . ?
O5T W5 O45 101.2(8) . . ?
O57 W5 O45 157.0(8) . . ?
O25 W5 O45 89.6(7) . . ?
O56 W5 O45 86.9(7) . . ?
O5T W5 O2S1 173.6(8) . . ?
O57 W5 O2S1 83.2(7) . . ?
O25 W5 O2S1 84.5(7) . . ?
O56 W5 O2S1 74.7(7) . . ?
O45 W5 O2S1 73.8(6) . . ?
O6T W6 O610 103.1(8) . . ?
O6T W6 O67 101.7(8) . . ?
O610 W6 O67 92.0(8) . . ?
O6T W6 O56 98.3(8) . . ?
O610 W6 O56 158.5(7) . . ?
O67 W6 O56 82.6(8) . . ?
O6T W6 O46 100.4(8) . . ?
O610 W6 O46 92.8(7) . . ?
O67 W6 O46 155.7(8) . . ?
O56 W6 O46 84.2(7) . . ?
O6T W6 O2S1 170.1(7) . . ?
O610 W6 O2S1 85.9(6) . . ?
O67 W6 O2S1 81.8(7) . . ?
O56 W6 O2S1 72.8(6) . . ?
O46 W6 O2S1 74.7(6) . . ?
O6T W6 K2 53.0(6) . . ?
O610 W6 K2 51.4(5) . . ?
O67 W6 K2 91.3(6) . . ?
O56 W6 K2 149.0(5) . . ?
O46 W6 K2 110.2(5) . . ?
O2S1 W6 K2 136.6(4) . . ?
O6T W6 K5 90.4(6) . . ?
O610 W6 K5 53.9(5) . . ?
O67 W6 K5 145.8(6) . . ?
O56 W6 K5 127.5(5) . . ?
O46 W6 K5 43.4(5) . . ?
O2S1 W6 K5 91.7(4) . . ?
K2 W6 K5 70.58(15) . . ?
O79 W7 O7T 106.3(9) . . ?
O79 W7 O67 87.9(9) . . ?
O7T W7 O67 103.1(9) . . ?
O79 W7 O78 92.1(8) . . ?
O7T W7 O78 99.5(9) . . ?
O67 W7 O78 156.5(8) . . ?
O79 W7 O57 153.7(8) . . ?
O7T W7 O57 100.0(9) . . ?
O67 W7 O57 84.9(8) . . ?
O78 W7 O57 84.7(8) . . ?
O79 W7 O3S1 70.8(8) . . ?
O7T W7 O3S1 172.2(8) . . ?
O67 W7 O3S1 84.2(7) . . ?
O78 W7 O3S1 73.7(7) . . ?
O57 W7 O3S1 83.4(7) . . ?
O79 W7 K7 81.8(7) . 2_565 ?
O7T W7 K7 36.5(7) . 2_565 ?
O67 W7 K7 129.4(6) . 2_565 ?
O78 W7 K7 73.6(6) . 2_565 ?
O57 W7 K7 121.8(6) . 2_565 ?
O3S1 W7 K7 135.9(4) . 2_565 ?
O8T W8 O28 102.1(8) . . ?
O8T W8 O18 102.4(8) . . ?
O28 W8 O18 89.4(8) . . ?
O8T W8 O78 100.0(8) . . ?
O28 W8 O78 86.0(8) . . ?
O18 W8 O78 157.6(8) . . ?
O8T W8 O89 100.1(8) . . ?
O28 W8 O89 157.5(8) . . ?
O18 W8 O89 89.1(8) . . ?
O78 W8 O89 86.9(8) . . ?
O8T W8 O3S1 170.5(7) . . ?
O28 W8 O3S1 84.5(7) . . ?
O18 W8 O3S1 84.3(7) . . ?
O78 W8 O3S1 73.5(7) . . ?
O89 W8 O3S1 73.0(7) . . ?
O9T W9 O9L 103.3(8) . . ?
O9T W9 O910 103.6(8) . . ?
O9L W9 O910 94.5(8) . . ?
O9T W9 O89 97.8(8) . . ?
O9L W9 O89 94.4(8) . . ?
O910 W9 O89 154.2(8) . . ?
O9T W9 O79 98.2(8) . . ?
O9L W9 O79 158.5(8) . . ?
O910 W9 O79 80.3(8) . . ?
O89 W9 O79 82.6(8) . . ?
O9T W9 O3S1 163.4(7) . . ?
O9L W9 O3S1 91.6(7) . . ?
O910 W9 O3S1 82.2(7) . . ?
O89 W9 O3S1 73.4(7) . . ?
O79 W9 O3S1 67.1(7) . . ?
O9T W9 K8 44.9(6) . 8_665 ?
O9L W9 K8 148.1(6) . 8_665 ?
O910 W9 K8 93.2(5) . 8_665 ?
O89 W9 K8 91.9(6) . 8_665 ?
O79 W9 K8 53.4(6) . 8_665 ?
O3S1 W9 K8 120.1(4) . 8_665 ?
O9T W9 K5 36.4(6) . 8_665 ?
O9L W9 K5 74.0(6) . 8_665 ?
O910 W9 K5 126.7(5) . 8_665 ?
O89 W9 K5 79.0(6) . 8_665 ?
O79 W9 K5 125.7(5) . 8_665 ?
O3S1 W9 K5 147.8(4) . 8_665 ?
K8 W9 K5 76.67(16) 8_665 8_665 ?
O10T W10 O10L 100.8(8) . . ?
O10T W10 O101 98.4(8) . . ?
O10L W10 O101 94.1(8) . . ?
O10T W10 O910 101.2(8) . . ?
O10L W10 O910 92.7(8) . . ?
O101 W10 O910 157.6(7) . . ?
O10T W10 O610 91.8(7) . . ?
O10L W10 O610 167.3(7) . . ?
O101 W10 O610 85.0(7) . . ?
O910 W10 O610 83.8(7) . . ?
O10T W10 O4S1 169.2(7) . . ?
O10L W10 O4S1 87.3(7) . . ?
O101 W10 O4S1 73.6(7) . . ?
O910 W10 O4S1 85.4(7) . . ?
O610 W10 O4S1 80.3(6) . . ?
O10T W10 K4 66.3(6) . 8_655 ?
O10L W10 K4 73.1(6) . 8_655 ?
O101 W10 K4 43.3(5) . 8_655 ?
O910 W10 K4 158.0(5) . 8_655 ?
O610 W10 K4 113.6(5) . 8_655 ?
O4S1 W10 K4 109.9(4) . 8_655 ?
O10T W10 K2 42.4(6) . . ?
O10L W10 K2 141.1(5) . . ?
O101 W10 K2 102.6(5) . . ?
O910 W10 K2 85.1(5) . . ?
O610 W10 K2 50.9(4) . . ?
O4S1 W10 K2 131.0(4) . . ?
K4 W10 K2 95.43(13) 8_655 . ?
O11T W11 O11L 101.4(9) . . ?
O11T W11 O311 101.1(8) . . ?
O11L W11 O311 94.7(8) . . ?
O11T W11 O101 97.3(8) . . ?
O11L W11 O101 95.8(8) . . ?
O311 W11 O101 156.5(7) . . ?
O11T W11 O411 94.3(8) . . ?
O11L W11 O411 164.2(7) . . ?
O311 W11 O411 80.0(7) . . ?
O101 W11 O411 84.3(7) . . ?
O11T W11 O4S1 169.8(7) . . ?
O11L W11 O4S1 84.3(7) . . ?
O311 W11 O4S1 86.7(7) . . ?
O101 W11 O4S1 73.6(7) . . ?
O411 W11 O4S1 80.6(6) . . ?
O11T W11 K5 76.0(6) . . ?
O11L W11 K5 141.5(6) . . ?
O311 W11 K5 123.7(5) . . ?
O101 W11 K5 47.8(5) . . ?
O411 W11 K5 45.2(5) . . ?
O4S1 W11 K5 94.3(4) . . ?
O11T W11 K11 41.2(7) . . ?
O11L W11 K11 61.0(6) . . ?
O311 W11 K11 95.5(6) . . ?
O101 W11 K11 107.9(6) . . ?
O411 W11 K11 133.9(5) . . ?
O4S1 W11 K11 145.3(5) . . ?
K5 W11 K11 112.5(2) . . ?
O11T W11 K4 68.5(6) . 8_655 ?
O11L W11 K4 76.8(6) . 8_655 ?
O311 W11 K4 164.5(5) . 8_655 ?
O101 W11 K4 38.9(5) . 8_655 ?
O411 W11 K4 111.5(5) . 8_655 ?
O4S1 W11 K4 105.1(4) . 8_655 ?
K5 W11 K4 66.40(14) . 8_655 ?
K11 W11 K4 69.0(2) . 8_655 ?
O12T W12 O12L 103.6(8) . . ?
O12T W12 O129 101.2(7) . . ?
O12L W12 O129 95.9(7) . . ?
O12T W12 O123 99.8(8) . . ?
O12L W12 O123 94.9(7) . . ?
O129 W12 O123 153.3(7) . . ?
O12T W12 O124 97.8(7) . . ?
O12L W12 O124 158.5(7) . . ?
O129 W12 O124 80.4(7) . . ?
O123 W12 O124 80.7(7) . . ?
O12T W12 O1S2 167.9(7) . . ?
O12L W12 O1S2 86.8(7) . . ?
O129 W12 O1S2 83.5(6) . . ?
O123 W12 O1S2 72.8(6) . . ?
O124 W12 O1S2 71.8(6) . . ?
O12T W12 K11 47.3(6) . . ?
O12L W12 K11 94.6(6) . . ?
O129 W12 K11 55.6(5) . . ?
O123 W12 K11 147.2(6) . . ?
O124 W12 K11 100.5(5) . . ?
O1S2 W12 K11 139.1(5) . . ?
O12T W12 K4 31.4(6) . 8_655 ?
O12L W12 K4 81.1(6) . 8_655 ?
O129 W12 K4 125.5(5) . 8_655 ?
O123 W12 K4 80.3(5) . 8_655 ?
O124 W12 K4 118.4(5) . 8_655 ?
O1S2 W12 K4 149.4(4) . 8_655 ?
K11 W12 K4 70.2(2) . 8_655 ?
O13T W13 O132 101.5(8) . . ?
O13T W13 O136 101.8(8) . . ?
O132 W13 O136 87.8(7) . . ?
O13T W13 O123 98.8(8) . . ?
O132 W13 O123 88.8(8) . . ?
O136 W13 O123 159.4(7) . . ?
O13T W13 O134 99.0(8) . . ?
O132 W13 O134 159.4(7) . . ?
O136 W13 O134 87.1(7) . . ?
O123 W13 O134 89.0(8) . . ?
O13T W13 O1S2 171.3(7) . . ?
O132 W13 O1S2 84.4(7) . . ?
O136 W13 O1S2 84.7(6) . . ?
O123 W13 O1S2 74.8(7) . . ?
O134 W13 O1S2 75.3(7) . . ?
O14T W14 O124 102.3(8) . . ?
O14T W14 O149 102.7(8) . . ?
O124 W14 O149 86.5(7) . . ?
O14T W14 O145 99.5(8) . . ?
O124 W14 O145 158.2(7) . . ?
O149 W14 O145 87.5(7) . . ?
O14T W14 O134 99.1(8) . . ?
O124 W14 O134 86.6(7) . . ?
O149 W14 O134 158.1(7) . . ?
O145 W14 O134 91.2(7) . . ?
O14T W14 O1S2 172.7(7) . . ?
O124 W14 O1S2 75.4(6) . . ?
O149 W14 O1S2 84.2(6) . . ?
O145 W14 O1S2 83.1(7) . . ?
O134 W14 O1S2 73.9(7) . . ?
O14T W14 K9 45.7(6) . . ?
O124 W14 K9 146.7(5) . . ?
O149 W14 K9 92.3(5) . . ?
O145 W14 K9 54.4(6) . . ?
O134 W14 K9 104.7(6) . . ?
O1S2 W14 K9 137.6(4) . . ?
O15T W15 O156 102.5(8) . . ?
O15T W15 O157 100.4(7) . . ?
O156 W15 O157 85.3(7) . . ?
O15T W15 O158 102.4(8) . . ?
O156 W15 O158 154.9(8) . . ?
O157 W15 O158 87.1(7) . . ?
O15T W15 O145 99.6(8) . . ?
O156 W15 O145 90.6(7) . . ?
O157 W15 O145 160.0(7) . . ?
O158 W15 O145 88.4(7) . . ?
O15T W15 O2S2 174.4(7) . . ?
O156 W15 O2S2 73.6(6) . . ?
O157 W15 O2S2 75.4(6) . . ?
O158 W15 O2S2 81.4(6) . . ?
O145 W15 O2S2 84.6(6) . . ?
O15T W15 K9 49.0(6) . . ?
O156 W15 K9 105.3(6) . . ?
O157 W15 K9 148.8(5) . . ?
O158 W15 K9 93.4(6) . . ?
O145 W15 K9 51.0(6) . . ?
O2S2 W15 K9 135.5(4) . . ?
O16T W16 O162 103.7(8) . . ?
O16T W16 O136 100.6(8) . . ?
O162 W16 O136 88.2(7) . . ?
O16T W16 O167 100.3(8) . . ?
O162 W16 O167 90.5(7) . . ?
O136 W16 O167 158.8(7) . . ?
O16T W16 O156 98.3(8) . . ?
O162 W16 O156 157.9(7) . . ?
O136 W16 O156 85.2(7) . . ?
O167 W16 O156 88.1(7) . . ?
O16T W16 O2S2 168.2(7) . . ?
O162 W16 O2S2 86.8(6) . . ?
O136 W16 O2S2 84.9(6) . . ?
O167 W16 O2S2 73.9(6) . . ?
O156 W16 O2S2 71.6(6) . . ?
O16T W16 K4 87.7(6) . . ?
O162 W16 K4 46.6(5) . . ?
O136 W16 K4 134.5(5) . . ?
O167 W16 K4 50.3(5) . . ?
O156 W16 K4 138.3(5) . . ?
O2S2 W16 K4 95.9(4) . . ?
O17T W17 O171 102.2(8) . . ?
O17T W17 O178 100.4(8) . . ?
O171 W17 O178 91.2(7) . . ?
O17T W17 O167 102.2(8) . . ?
O171 W17 O167 93.3(7) . . ?
O178 W17 O167 155.4(7) . . ?
O17T W17 O157 99.6(8) . . ?
O171 W17 O157 158.1(7) . . ?
O178 W17 O157 84.3(7) . . ?
O167 W17 O157 82.6(7) . . ?
O17T W17 O2S2 172.1(7) . . ?
O171 W17 O2S2 85.1(6) . . ?
O178 W17 O2S2 82.2(6) . . ?
O167 W17 O2S2 74.1(6) . . ?
O157 W17 O2S2 73.1(6) . . ?
O17T W17 K3 49.8(6) . . ?
O171 W17 K3 52.9(5) . . ?
O178 W17 K3 93.8(5) . . ?
O167 W17 K3 108.1(5) . . ?
O157 W17 K3 148.6(5) . . ?
O2S2 W17 K3 137.8(4) . . ?
O17T W17 K4 89.4(6) . . ?
O171 W17 K4 51.7(5) . . ?
O178 W17 K4 142.9(5) . . ?
O167 W17 K4 47.1(5) . . ?
O157 W17 K4 129.6(4) . . ?
O2S2 W17 K4 93.0(4) . . ?
K3 W17 K4 65.53(14) . . ?
O18T W18 O180 101.8(8) . . ?
O18T W18 O178 102.3(8) . . ?
O180 W18 O178 89.5(7) . . ?
O18T W18 O158 101.6(8) . . ?
O180 W18 O158 156.5(7) . . ?
O178 W18 O158 87.3(7) . . ?
O18T W18 O189 99.1(8) . . ?
O180 W18 O189 90.7(7) . . ?
O178 W18 O189 158.1(7) . . ?
O158 W18 O189 83.8(7) . . ?
O18T W18 O3S2 171.1(7) . . ?
O180 W18 O3S2 74.4(7) . . ?
O178 W18 O3S2 85.9(6) . . ?
O158 W18 O3S2 82.2(7) . . ?
O189 W18 O3S2 73.1(7) . . ?
O19T W19 O129 102.2(8) . . ?
O19T W19 O189 98.7(8) . . ?
O129 W19 O189 159.1(7) . . ?
O19T W19 O190 98.7(9) . . ?
O129 W19 O190 88.7(8) . . ?
O189 W19 O190 88.1(8) . . ?
O19T W19 O149 101.9(8) . . ?
O129 W19 O149 88.4(7) . . ?
O189 W19 O149 87.3(7) . . ?
O190 W19 O149 159.3(8) . . ?
O19T W19 O3S2 170.5(7) . . ?
O129 W19 O3S2 83.3(6) . . ?
O189 W19 O3S2 76.0(7) . . ?
O190 W19 O3S2 73.5(7) . . ?
O149 W19 O3S2 85.8(7) . . ?
O20T W20 O20L 103.4(8) . . ?
O20T W20 O201 101.3(8) . . ?
O20L W20 O201 96.2(7) . . ?
O20T W20 O190 100.3(8) . . ?
O20L W20 O190 93.2(8) . . ?
O201 W20 O190 153.7(8) . . ?
O20T W20 O180 92.1(8) . . ?
O20L W20 O180 164.5(7) . . ?
O201 W20 O180 81.4(7) . . ?
O190 W20 O180 83.0(8) . . ?
O20T W20 O3S2 164.1(7) . . ?
O20L W20 O3S2 91.5(7) . . ?
O201 W20 O3S2 82.1(7) . . ?
O190 W20 O3S2 73.1(7) . . ?
O180 W20 O3S2 72.9(6) . . ?
O20T W20 K1 51.9(6) . 3_655 ?
O20L W20 K1 99.6(5) . 3_655 ?
O201 W20 K1 49.9(5) . 3_655 ?
O190 W20 K1 151.4(6) . 3_655 ?
O180 W20 K1 90.5(5) . 3_655 ?
O3S2 W20 K1 131.4(4) . 3_655 ?
O21T W21 O21L 101.8(8) . . ?
O21T W21 O201 98.4(8) . . ?
O21L W21 O201 92.7(7) . . ?
O21T W21 O212 102.0(8) . . ?
O21L W21 O212 92.3(7) . . ?
O201 W21 O212 157.5(7) . . ?
O21T W21 O171 91.5(7) . . ?
O21L W21 O171 166.7(7) . . ?
O201 W21 O171 84.2(7) . . ?
O212 W21 O171 86.0(7) . . ?
O21T W21 O4S2 170.8(7) . . ?
O21L W21 O4S2 86.4(7) . . ?
O201 W21 O4S2 85.3(6) . . ?
O212 W21 O4S2 73.1(7) . . ?
O171 W21 O4S2 80.5(6) . . ?
O21T W21 K1 52.0(6) . 3_655 ?
O21L W21 K1 78.0(5) . 3_655 ?
O201 W21 K1 54.3(5) . 3_655 ?
O212 W21 K1 148.1(5) . 3_655 ?
O171 W21 K1 110.0(4) . 3_655 ?
O4S2 W21 K1 135.2(4) . 3_655 ?
O21T W21 K3 41.3(6) . . ?
O21L W21 K3 142.7(5) . . ?
O201 W21 K3 89.2(5) . . ?
O212 W21 K3 99.9(5) . . ?
O171 W21 K3 50.4(4) . . ?
O4S2 W21 K3 130.9(4) . . ?
K1 W21 K3 73.06(13) 3_655 . ?
O21T W21 K4 84.6(6) . . ?
O21L W21 K4 132.1(5) . . ?
O201 W21 K4 133.8(5) . . ?
O212 W21 K4 40.7(5) . . ?
O171 W21 K4 49.6(4) . . ?
O4S2 W21 K4 86.8(4) . . ?
K1 W21 K4 133.95(14) 3_655 . ?
K3 W21 K4 63.01(13) . . ?
O22T W22 O22L 102.9(8) . . ?
O22T W22 O212 97.0(8) . . ?
O22L W22 O212 94.6(7) . . ?
O22T W22 O132 100.0(8) . . ?
O22L W22 O132 95.8(7) . . ?
O212 W22 O132 157.5(7) . . ?
O22T W22 O162 91.4(8) . . ?
O22L W22 O162 165.6(7) . . ?
O212 W22 O162 85.0(7) . . ?
O132 W22 O162 80.0(7) . . ?
O22T W22 O4S2 169.0(7) . . ?
O22L W22 O4S2 84.2(6) . . ?
O212 W22 O4S2 74.0(7) . . ?
O132 W22 O4S2 87.3(7) . . ?
O162 W22 O4S2 81.9(6) . . ?
O22T W22 K5 54.6(6) . 8_665 ?
O22L W22 K5 76.9(5) . 8_665 ?
O212 W22 K5 52.6(5) . 8_665 ?
O132 W22 K5 149.6(5) . 8_665 ?
O162 W22 K5 113.5(5) . 8_665 ?
O4S2 W22 K5 120.5(4) . 8_665 ?
O22T W22 K4 78.0(6) . . ?
O22L W22 K4 138.3(5) . . ?
O212 W22 K4 44.9(5) . . ?
O132 W22 K4 125.4(5) . . ?
O162 W22 K4 45.9(5) . . ?
O4S2 W22 K4 91.1(4) . . ?
K5 W22 K4 70.10(15) 8_665 . ?
O4S1 Si1 O1S1 110.9(9) . . ?
O4S1 Si1 O3S1 112.3(9) . . ?
O1S1 Si1 O3S1 109.4(9) . . ?
O4S1 Si1 O2S1 107.3(9) . . ?
O1S1 Si1 O2S1 109.1(9) . . ?
O3S1 Si1 O2S1 107.7(9) . . ?
O4S1 Si1 Lu 40.3(6) . . ?
O1S1 Si1 Lu 89.5(7) . . ?
O3S1 Si1 Lu 89.7(7) . . ?
O2S1 Si1 Lu 147.6(7) . . ?
O3S2 Si2 O2S2 109.9(9) . . ?
O3S2 Si2 O4S2 112.2(9) . . ?
O2S2 Si2 O4S2 107.4(9) . . ?
O3S2 Si2 O1S2 108.4(9) . . ?
O2S2 Si2 O1S2 107.6(9) . . ?
O4S2 Si2 O1S2 111.4(9) . . ?
O3S2 Si2 Lu 88.4(7) . . ?
O2S2 Si2 Lu 147.3(6) . . ?
O4S2 Si2 Lu 40.0(6) . . ?
O1S2 Si2 Lu 90.9(6) . . ?
O1L Lu O21L 78.3(6) . . ?
O1L Lu O9L 75.0(6) . . ?
O21L Lu O9L 76.0(6) . . ?
O1L Lu O10L 117.1(6) . . ?
O21L Lu O10L 137.1(6) . . ?
O9L Lu O10L 70.9(6) . . ?
O1L Lu O11L 77.0(6) . . ?
O21L Lu O11L 148.0(6) . . ?
O9L Lu O11L 116.1(6) . . ?
O10L Lu O11L 73.2(6) . . ?
O1L Lu O12L 141.1(6) . . ?
O21L Lu O12L 114.1(6) . . ?
O9L Lu O12L 142.6(6) . . ?
O10L Lu O12L 79.9(6) . . ?
O11L Lu O12L 75.2(6) . . ?
O1L Lu O22L 141.0(6) . . ?
O21L Lu O22L 71.9(5) . . ?
O9L Lu O22L 74.0(6) . . ?
O10L Lu O22L 73.3(6) . . ?
O11L Lu O22L 138.7(6) . . ?
O12L Lu O22L 75.6(6) . . ?
O1L Lu O20L 75.9(6) . . ?
O21L Lu O20L 72.6(5) . . ?
O9L Lu O20L 140.6(6) . . ?
O10L Lu O20L 147.5(6) . . ?
O11L Lu O20L 81.9(6) . . ?
O12L Lu O20L 73.6(6) . . ?
O22L Lu O20L 116.6(6) . . ?
O1L Lu Si1 47.9(4) . . ?
O21L Lu Si1 109.7(4) . . ?
O9L Lu Si1 52.0(4) . . ?
O10L Lu Si1 69.4(4) . . ?
O11L Lu Si1 66.5(4) . . ?
O12L Lu Si1 136.2(4) . . ?
O22L Lu Si1 121.4(4) . . ?
O20L Lu Si1 119.3(4) . . ?
O1L Lu Si2 124.5(4) . . ?
O21L Lu Si2 68.6(4) . . ?
O9L Lu Si2 132.8(4) . . ?
O10L Lu Si2 117.6(4) . . ?
O11L Lu Si2 110.4(4) . . ?
O12L Lu Si2 46.0(4) . . ?
O22L Lu Si2 66.2(4) . . ?
O20L Lu Si2 52.6(4) . . ?
Si1 Lu Si2 171.78(12) . . ?
W1 O1L Lu 166.2(10) . . ?
W9 O9L Lu 157.4(9) . . ?
W10 O10L Lu 133.6(9) . . ?
W11 O11L Lu 137.6(9) . . ?
W11 O11L K11 91.9(7) . . ?
Lu O11L K11 130.5(7) . . ?
W22 O22L Lu 138.1(8) . . ?
W21 O21L Lu 135.1(8) . . ?
W20 O20L Lu 154.0(9) . . ?
W12 O12L Lu 162.8(9) . . ?
W1 O1T K1 145.2(9) . 3_655 ?
W2 O2T K6 167.5(12) . 6_656 ?
W3 O3T K2 176.2(10) . 6_656 ?
W3 O3T K1 99.1(8) . . ?
K2 O3T K1 84.0(5) 6_656 . ?
W4 O4T K8 131.6(8) . . ?
W4 O4T K1 105.3(7) . . ?
K8 O4T K1 113.7(6) . . ?
W5 O5T K10 147.6(10) . 3_645 ?
W6 O6T K2 98.9(7) . . ?
W7 O7T K7 121.6(10) . 2_565 ?
W7 O7T K9 130.9(10) . 2_565 ?
K7 O7T K9 101.8(7) 2_565 2_565 ?
W9 O9T K5 123.4(8) . 8_665 ?
W9 O9T K8 111.3(8) . 8_665 ?
K5 O9T K8 115.5(6) 8_665 8_665 ?
W10 O10T K2 112.1(8) . . ?
W10 O10T K3 150.1(9) . 8_655 ?
K2 O10T K3 97.2(5) . 8_655 ?
W11 O11T K11 114.9(9) . . ?
Si1 O1S1 W1 122.8(9) . . ?
Si1 O1S1 W3 124.9(9) . . ?
W1 O1S1 W3 92.7(6) . . ?
Si1 O1S1 W2 124.5(9) . . ?
W1 O1S1 W2 92.1(6) . . ?
W3 O1S1 W2 90.3(6) . . ?
W12 O12T K4 129.2(9) . 8_655 ?
W12 O12T K11 106.2(8) . . ?
K4 O12T K11 106.9(7) 8_655 . ?
Si2 O1S2 W13 125.1(9) . . ?
Si2 O1S2 W14 126.0(9) . . ?
W13 O1S2 W14 91.7(6) . . ?
Si2 O1S2 W12 119.8(9) . . ?
W13 O1S2 W12 92.6(6) . . ?
W14 O1S2 W12 92.4(6) . . ?
W2 O12 W1 119.8(8) . . ?
W13 O13T K6 151.5(10) . . ?
W3 O13 W1 119.1(9) . . ?
W14 O14T K9 109.3(8) . . ?
W14 O14T K7 151.3(10) . . ?
K9 O14T K7 99.2(6) . . ?
W15 O15T K9 106.1(8) . . ?
W17 O17T K6 153.4(10) . 8_665 ?
W17 O17T K3 103.6(8) . . ?
K6 O17T K3 99.5(6) 8_665 . ?
W18 O18T K10 146.4(10) . . ?
W8 O18 W1 146.1(11) . . ?
W20 O20T K8 147.0(10) . 3_655 ?
W20 O20T K1 101.3(8) . 3_655 ?
K8 O20T K1 105.1(6) 3_655 3_655 ?
W21 O21T K2 142.5(9) . 8_665 ?
W21 O21T K3 115.0(8) . . ?
K2 O21T K3 96.9(6) 8_665 . ?
W21 O21T K1 99.9(7) . 3_655 ?
K2 O21T K1 91.3(5) 8_665 3_655 ?
K3 O21T K1 102.9(6) . 3_655 ?
Si1 O2S1 W5 126.1(9) . . ?
Si1 O2S1 W6 122.8(9) . . ?
W5 O2S1 W6 92.5(6) . . ?
Si1 O2S1 W4 121.3(9) . . ?
W5 O2S1 W4 93.4(6) . . ?
W6 O2S1 W4 91.9(6) . . ?
W22 O22T K5 97.0(7) . 8_665 ?
Si2 O2S2 W15 127.0(8) . . ?
Si2 O2S2 W17 123.4(8) . . ?
W15 O2S2 W17 91.7(5) . . ?
Si2 O2S2 W16 121.9(8) . . ?
W15 O2S2 W16 92.0(5) . . ?
W17 O2S2 W16 91.0(5) . . ?
W3 O23 W2 120.2(9) . . ?
W3 O23 K3 118.1(8) . 3_645 ?
W2 O23 K3 121.5(8) . 3_645 ?
W5 O25 W2 158.1(10) . . ?
W8 O28 W2 142.9(11) . . ?
Si1 O3S1 W9 121.9(9) . . ?
Si1 O3S1 W8 124.4(9) . . ?
W9 O3S1 W8 92.1(6) . . ?
Si1 O3S1 W7 125.6(9) . . ?
W9 O3S1 W7 93.1(6) . . ?
W8 O3S1 W7 90.3(6) . . ?
Si2 O3S2 W20 123.2(9) . . ?
Si2 O3S2 W19 126.8(9) . . ?
W20 O3S2 W19 91.9(6) . . ?
Si2 O3S2 W18 122.7(9) . . ?
W20 O3S2 W18 92.7(6) . . ?
W19 O3S2 W18 89.7(6) . . ?
W4 O34 W3 146.9(10) . . ?
W4 O34 K1 96.6(7) . . ?
W3 O34 K1 105.4(7) . . ?
Si1 O4S1 W11 129.4(9) . . ?
Si1 O4S1 W10 128.9(9) . . ?
W11 O4S1 W10 93.9(6) . . ?
Si2 O4S2 W22 129.4(9) . . ?
Si2 O4S2 W21 127.9(9) . . ?
W22 O4S2 W21 94.6(6) . . ?
W5 O45 W4 120.4(8) . . ?
W4 O46 W6 117.8(9) . . ?
W4 O46 K5 96.5(7) . . ?
W6 O46 K5 108.6(7) . . ?
W5 O56 W6 119.7(9) . . ?
W5 O57 W7 145.5(10) . . ?
W7 O67 W6 149.0(11) . . ?
W7 O78 W8 122.3(10) . . ?
W7 O79 W9 128.9(10) . . ?
W7 O79 K8 134.3(9) . 8_665 ?
W9 O79 K8 95.5(7) . 8_665 ?
W9 O89 W8 121.1(10) . . ?
W10 O101 W11 114.9(9) . . ?
W10 O101 K4 107.7(7) . 8_655 ?
W11 O101 K4 114.4(8) . 8_655 ?
W10 O101 K5 118.0(8) . . ?
W11 O101 K5 102.7(7) . . ?
K4 O101 K5 98.3(6) 8_655 . ?
W13 O123 W12 119.7(9) . . ?
W14 O124 W12 120.0(8) . . ?
W19 O129 W12 146.8(9) . . ?
W19 O129 K11 118.5(7) . . ?
W12 O129 K11 92.7(6) . . ?
W13 O132 W22 154.6(10) . . ?
W13 O134 W14 118.9(9) . . ?
W13 O136 W16 147.4(10) . . ?
W15 O145 W14 157.4(10) . . ?
W15 O145 K9 100.5(7) . . ?
W14 O145 K9 95.0(7) . . ?
W14 O149 W19 143.2(10) . . ?
W15 O156 W16 122.6(9) . . ?
W15 O157 W17 119.3(8) . . ?
W15 O158 W18 144.8(10) . . ?
W16 O162 W22 150.4(10) . . ?
W16 O162 K4 105.2(7) . . ?
W22 O162 K4 100.9(7) . . ?
W16 O167 W17 121.0(8) . . ?
W16 O167 K4 98.5(6) . . ?
W17 O167 K4 103.2(7) . . ?
W17 O171 W21 156.2(9) . . ?
W17 O171 K4 99.9(6) . . ?
W21 O171 K4 98.8(6) . . ?
W17 O171 K3 98.5(6) . . ?
W21 O171 K3 97.8(6) . . ?
K4 O171 K3 84.9(4) . . ?
W18 O178 W17 146.4(9) . . ?
W18 O180 W20 119.9(9) . . ?
W19 O189 W18 121.0(9) . . ?
W19 O190 W20 121.2(10) . . ?
W20 O201 W21 136.2(9) . . ?
W20 O201 K1 100.7(7) . 3_655 ?
W21 O201 K1 93.8(7) . 3_655 ?
W22 O212 W21 114.9(9) . . ?
W22 O212 K4 105.9(7) . . ?
W21 O212 K4 112.4(7) . . ?
W22 O212 K5 95.6(7) . 8_665 ?
W21 O212 K5 127.6(8) . 8_665 ?
K4 O212 K5 97.3(5) . 8_665 ?
W3 O311 W11 154.4(10) . . ?
W4 O411 W11 152.1(10) . . ?
W4 O411 K5 103.5(7) . . ?
W11 O411 K5 102.5(7) . . ?
W6 O610 W10 155.2(9) . . ?
W6 O610 K2 99.3(7) . . ?
W10 O610 K2 95.8(6) . . ?
W6 O610 K5 99.0(6) . . ?
W10 O610 K5 100.1(6) . . ?
K2 O610 K5 91.6(5) . . ?
W9 O910 W10 135.3(10) . . ?
O1T K1 O4T 83.3(5) 3_645 . ?
O1T K1 O21T 115.3(5) 3_645 3_645 ?
O4T K1 O21T 159.8(6) . 3_645 ?
O1T K1 O34 132.5(6) 3_645 . ?
O4T K1 O34 58.0(5) . . ?
O21T K1 O34 108.3(5) 3_645 . ?
O1T K1 O3W 65.9(7) 3_645 6_656 ?
O4T K1 O3W 116.6(7) . 6_656 ?
O21T K1 O3W 80.1(7) 3_645 6_656 ?
O34 K1 O3W 105.6(7) . 6_656 ?
O1T K1 O201 101.9(6) 3_645 3_645 ?
O4T K1 O201 114.1(5) . 3_645 ?
O21T K1 O201 56.6(5) 3_645 3_645 ?
O34 K1 O201 117.8(5) . 3_645 ?
O3W K1 O201 125.3(7) 6_656 3_645 ?
O1T K1 O20T 66.8(6) 3_645 3_645 ?
O4T K1 O20T 67.7(5) . 3_645 ?
O21T K1 O20T 110.9(5) 3_645 3_645 ?
O34 K1 O20T 114.2(5) . 3_645 ?
O3W K1 O20T 131.4(7) 6_656 3_645 ?
O201 K1 O20T 56.0(5) 3_645 3_645 ?
O1T K1 O16W 152.8(6) 3_645 3_645 ?
O4T K1 O16W 91.0(6) . 3_645 ?
O21T K1 O16W 68.9(6) 3_645 3_645 ?
O34 K1 O16W 62.0(5) . 3_645 ?
O3W K1 O16W 138.6(7) 6_656 3_645 ?
O201 K1 O16W 56.5(5) 3_645 3_645 ?
O20T K1 O16W 86.3(6) 3_645 3_645 ?
O1T K1 O3T 128.2(6) 3_645 . ?
O4T K1 O3T 107.7(5) . . ?
O21T K1 O3T 68.0(5) 3_645 . ?
O34 K1 O3T 54.3(5) . . ?
O3W K1 O3T 64.1(7) 6_656 . ?
O201 K1 O3T 117.3(5) 3_645 . ?
O20T K1 O3T 164.5(6) 3_645 . ?
O16W K1 O3T 78.9(6) 3_645 . ?
O1T K1 W21 101.3(4) 3_645 3_645 ?
O4T K1 W21 146.0(4) . 3_645 ?
O21T K1 W21 28.2(4) 3_645 3_645 ?
O34 K1 W21 126.3(4) . 3_645 ?
O3W K1 W21 95.5(6) 6_656 3_645 ?
O201 K1 W21 31.9(3) 3_645 3_645 ?
O20T K1 W21 83.0(4) 3_645 3_645 ?
O16W K1 W21 69.5(4) 3_645 3_645 ?
O3T K1 W21 96.0(4) . 3_645 ?
O1T K1 W4 107.4(4) 3_645 . ?
O4T K1 W4 27.1(3) . . ?
O21T K1 W4 137.2(4) 3_645 . ?
O34 K1 W4 30.9(3) . . ?
O3W K1 W4 115.3(6) 6_656 . ?
O201 K1 W4 119.0(4) 3_645 . ?
O20T K1 W4 89.0(4) 3_645 . ?
O16W K1 W4 75.3(4) 3_645 . ?
O3T K1 W4 82.9(4) . . ?
W21 K1 W4 144.3(2) 3_645 . ?
O1T K1 W20 81.1(4) 3_645 3_645 ?
O4T K1 W20 91.1(4) . 3_645 ?
O21T K1 W20 84.4(4) 3_645 3_645 ?
O34 K1 W20 122.2(4) . 3_645 ?
O3W K1 W20 132.2(6) 6_656 3_645 ?
O201 K1 W20 29.5(3) 3_645 3_645 ?
O20T K1 W20 26.8(4) 3_645 3_645 ?
O16W K1 W20 72.4(4) 3_645 3_645 ?
O3T K1 W20 145.9(4) . 3_645 ?
W21 K1 W20 57.01(10) 3_645 3_645 ?
W4 K1 W20 106.69(17) . 3_645 ?
O3W K2 O14W 77.1(7) . . ?
O3W K2 O2W 112.9(9) . . ?
O14W K2 O2W 142.8(7) . . ?
O3W K2 O10T 152.2(8) . . ?
O14W K2 O10T 100.9(6) . . ?
O2W K2 O10T 85.7(7) . . ?
O3W K2 O21T 87.3(7) . 8_655 ?
O14W K2 O21T 71.1(6) . 8_655 ?
O2W K2 O21T 141.8(7) . 8_655 ?
O10T K2 O21T 66.3(5) . 8_655 ?
O3W K2 O3T 73.8(7) . 6_556 ?
O14W K2 O3T 137.1(6) . 6_556 ?
O2W K2 O3T 78.5(7) . 6_556 ?
O10T K2 O3T 91.0(6) . 6_556 ?
O21T K2 O3T 76.7(6) 8_655 6_556 ?
O3W K2 O610 144.0(7) . . ?
O14W K2 O610 76.5(5) . . ?
O2W K2 O610 76.4(6) . . ?
O10T K2 O610 58.0(5) . . ?
O21T K2 O610 106.6(5) 8_655 . ?
O3T K2 O610 141.0(6) 6_556 . ?
O3W K2 O6T 90.1(7) . . ?
O14W K2 O6T 65.7(6) . . ?
O2W K2 O6T 78.2(7) . . ?
O10T K2 O6T 114.7(5) . . ?
O21T K2 O6T 136.3(5) 8_655 . ?
O3T K2 O6T 143.5(6) 6_556 . ?
O610 K2 O6T 56.7(5) . . ?
O3W K2 W6 118.0(6) . . ?
O14W K2 W6 72.5(4) . . ?
O2W K2 W6 71.4(6) . . ?
O10T K2 W6 86.8(4) . . ?
O21T K2 W6 128.7(4) 8_655 . ?
O3T K2 W6 149.9(5) 6_556 . ?
O610 K2 W6 29.2(3) . . ?
O6T K2 W6 28.1(3) . . ?
O3W K2 W10 171.3(6) . . ?
O14W K2 W10 94.9(5) . . ?
O2W K2 W10 75.5(6) . . ?
O10T K2 W10 25.5(4) . . ?
O21T K2 W10 87.0(4) 8_655 . ?
O3T K2 W10 111.1(4) 6_556 . ?
O610 K2 W10 33.3(3) . . ?
O6T K2 W10 89.5(4) . . ?
W6 K2 W10 61.51(9) . . ?
O3W K2 K1 46.6(6) . 6_556 ?
O14W K2 K1 84.5(5) . 6_556 ?
O2W K2 K1 129.3(6) . 6_556 ?
O10T K2 K1 105.8(4) . 6_556 ?
O21T K2 K1 45.7(4) 8_655 6_556 ?
O3T K2 K1 52.7(4) 6_556 6_556 ?
O610 K2 K1 151.1(4) . 6_556 ?
O6T K2 K1 133.0(4) . 6_556 ?
W6 K2 K1 155.6(2) . 6_556 ?
W10 K2 K1 130.26(19) . 6_556 ?
O3W K2 K3 111.6(6) . 8_655 ?
O14W K2 K3 110.1(5) . 8_655 ?
O2W K2 K3 99.5(6) . 8_655 ?
O10T K2 K3 42.4(4) . 8_655 ?
O21T K2 K3 42.4(4) 8_655 8_655 ?
O3T K2 K3 55.5(4) 6_556 8_655 ?
O610 K2 K3 100.2(4) . 8_655 ?
O6T K2 K3 156.8(4) . 8_655 ?
W6 K2 K3 129.19(18) . 8_655 ?
W10 K2 K3 67.78(13) . 8_655 ?
K1 K2 K3 66.00(15) 6_556 8_655 ?
O23 K3 O15W 139.4(6) 3_655 . ?
O23 K3 O21T 106.5(6) 3_655 . ?
O15W K3 O21T 111.0(6) . . ?
O23 K3 O10T 119.5(6) 3_655 8_665 ?
O15W K3 O10T 66.8(5) . 8_665 ?
O21T K3 O10T 63.8(5) . 8_665 ?
O23 K3 O16W 64.5(6) 3_655 . ?
O15W K3 O16W 141.6(7) . . ?
O21T K3 O16W 73.7(6) . . ?
O10T K3 O16W 136.7(6) 8_665 . ?
O23 K3 O17T 114.4(6) 3_655 . ?
O15W K3 O17T 66.3(5) . . ?
O21T K3 O17T 110.0(5) . . ?
O10T K3 O17T 125.1(5) 8_665 . ?
O16W K3 O17T 76.2(6) . . ?
O23 K3 O171 134.1(5) 3_655 . ?
O15W K3 O171 81.7(5) . . ?
O21T K3 O171 55.5(5) . . ?
O10T K3 O171 91.6(5) 8_665 . ?
O16W K3 O171 69.8(6) . . ?
O17T K3 O171 55.1(5) . . ?
O23 K3 W17 126.2(4) 3_655 . ?
O15W K3 W17 74.0(4) . . ?
O21T K3 W17 83.5(4) . . ?
O10T K3 W17 112.4(4) 8_665 . ?
O16W K3 W17 68.6(5) . . ?
O17T K3 W17 26.6(4) . . ?
O171 K3 W17 28.7(3) . . ?
O23 K3 W21 120.0(4) 3_655 . ?
O15W K3 W21 100.6(4) . . ?
O21T K3 W21 23.7(4) . . ?
O10T K3 W21 75.9(4) 8_665 . ?
O16W K3 W21 67.9(5) . . ?
O17T K3 W21 86.3(4) . . ?
O171 K3 W21 31.9(3) . . ?
W17 K3 W21 59.76(9) . . ?
O23 K3 W3 24.7(4) 3_655 3_655 ?
O15W K3 W3 147.6(4) . 3_655 ?
O21T K3 W3 85.3(4) . 3_655 ?
O10T K3 W3 99.0(4) 8_665 3_655 ?
O16W K3 W3 68.7(5) . 3_655 ?
O17T K3 W3 135.8(4) . 3_655 ?
O171 K3 W3 129.1(3) . 3_655 ?
W17 K3 W3 137.30(17) . 3_655 ?
W21 K3 W3 103.79(15) . 3_655 ?
O23 K3 K4 175.5(5) 3_655 . ?
O15W K3 K4 42.0(4) . . ?
O21T K3 K4 70.7(4) . . ?
O10T K3 K4 56.2(4) 8_665 . ?
O16W K3 K4 117.2(5) . . ?
O17T K3 K4 70.1(4) . . ?
O171 K3 K4 47.4(3) . . ?
W17 K3 K4 57.55(12) . . ?
W21 K3 K4 58.72(12) . . ?
W3 K3 K4 150.98(19) 3_655 . ?
O23 K3 W2 23.7(4) 3_655 3_655 ?
O15W K3 W2 121.7(4) . 3_655 ?
O21T K3 W2 127.3(4) . 3_655 ?
O10T K3 W2 135.1(4) 8_665 3_655 ?
O16W K3 W2 67.4(5) . 3_655 ?
O17T K3 W2 93.9(4) . 3_655 ?
O171 K3 W2 132.0(3) . 3_655 ?
W17 K3 W2 112.15(15) . 3_655 ?
W21 K3 W2 133.81(16) . 3_655 ?
W3 K3 W2 48.34(7) 3_655 3_655 ?
K4 K3 W2 160.3(2) . 3_655 ?
O12T K4 O101 106.4(6) 8_665 8_665 ?
O12T K4 O15W 82.0(6) 8_665 . ?
O101 K4 O15W 94.8(6) 8_665 . ?
O12T K4 O162 94.9(6) 8_665 . ?
O101 K4 O162 123.7(6) 8_665 . ?
O15W K4 O162 140.2(6) . . ?
O12T K4 O212 151.4(6) 8_665 . ?
O101 K4 O212 82.6(5) 8_665 . ?
O15W K4 O212 125.0(6) . . ?
O162 K4 O212 58.9(5) . . ?
O12T K4 O167 74.8(5) 8_665 . ?
O101 K4 O167 178.7(6) 8_665 . ?
O15W K4 O167 85.1(5) . . ?
O162 K4 O167 56.2(5) . . ?
O212 K4 O167 96.3(5) . . ?
O12T K4 O171 128.7(5) 8_665 . ?
O101 K4 O171 123.4(5) 8_665 . ?
O15W K4 O171 82.4(5) . . ?
O162 K4 O171 68.7(5) . . ?
O212 K4 O171 56.1(5) . . ?
O167 K4 O171 55.3(5) . . ?
O12T K4 W16 75.4(4) 8_665 . ?
O101 K4 W16 149.1(4) 8_665 . ?
O15W K4 W16 115.8(4) . . ?
O162 K4 W16 28.3(4) . . ?
O212 K4 W16 83.2(4) . . ?
O167 K4 W16 31.2(3) . . ?
O171 K4 W16 68.4(3) . . ?
O12T K4 W10 109.7(4) 8_665 8_665 ?
O101 K4 W10 28.9(4) 8_665 8_665 ?
O15W K4 W10 67.3(4) . 8_665 ?
O162 K4 W10 146.9(4) . 8_665 ?
O212 K4 W10 91.4(4) . 8_665 ?
O167 K4 W10 150.6(4) . 8_665 ?
O171 K4 W10 108.5(4) . 8_665 ?
W16 K4 W10 174.56(18) . 8_665 ?
O12T K4 W22 122.2(4) 8_665 . ?
O101 K4 W22 95.1(4) 8_665 . ?
O15W K4 W22 149.6(4) . . ?
O162 K4 W22 33.2(4) . . ?
O212 K4 W22 29.2(4) . . ?
O167 K4 W22 84.4(4) . . ?
O171 K4 W22 68.2(3) . . ?
W16 K4 W22 60.92(10) . . ?
W10 K4 W22 113.99(15) 8_665 . ?
O12T K4 W17 100.4(4) 8_665 . ?
O101 K4 W17 149.1(4) 8_665 . ?
O15W K4 W17 73.8(4) . . ?
O162 K4 W17 67.8(4) . . ?
O212 K4 W17 81.0(4) . . ?
O167 K4 W17 29.7(3) . . ?
O171 K4 W17 28.3(3) . . ?
W16 K4 W17 53.36(9) . . ?
W10 K4 W17 125.78(18) 8_665 . ?
W22 K4 W17 83.07(12) . . ?
O12T K4 W21 157.0(4) 8_665 . ?
O101 K4 W21 96.1(4) 8_665 . ?
O15W K4 W21 100.7(4) . . ?
O162 K4 W21 68.3(4) . . ?
O212 K4 W21 26.9(4) . . ?
O167 K4 W21 82.6(3) . . ?
O171 K4 W21 31.6(3) . . ?
W16 K4 W21 83.05(12) . . ?
W10 K4 W21 92.07(14) 8_665 . ?
W22 K4 W21 49.63(8) . . ?
W17 K4 W21 59.38(9) . . ?
O14W K5 O411 131.9(6) . . ?
O14W K5 O46 82.9(6) . . ?
O411 K5 O46 55.8(5) . . ?
O14W K5 O212 76.3(6) . 8_655 ?
O411 K5 O212 130.3(5) . 8_655 ?
O46 K5 O212 152.3(6) . 8_655 ?
O14W K5 O101 107.6(6) . . ?
O411 K5 O101 56.9(5) . . ?
O46 K5 O101 92.2(5) . . ?
O212 K5 O101 77.3(5) 8_655 . ?
O14W K5 O9T 77.5(6) . 8_655 ?
O411 K5 O9T 111.3(5) . 8_655 ?
O46 K5 O9T 77.2(5) . 8_655 ?
O212 K5 O9T 114.9(5) 8_655 8_655 ?
O101 K5 O9T 167.8(6) . 8_655 ?
O14W K5 O22T 123.6(6) . 8_655 ?
O411 K5 O22T 103.0(5) . 8_655 ?
O46 K5 O22T 151.1(6) . 8_655 ?
O212 K5 O22T 55.7(5) 8_655 8_655 ?
O101 K5 O22T 90.3(5) . 8_655 ?
O9T K5 O22T 96.0(6) 8_655 8_655 ?
O14W K5 O610 71.1(5) . . ?
O411 K5 O610 64.8(5) . . ?
O46 K5 O610 53.0(5) . . ?
O212 K5 O610 102.3(5) 8_655 . ?
O101 K5 O610 51.4(5) . . ?
O9T K5 O610 122.9(5) 8_655 . ?
O22T K5 O610 141.0(5) 8_655 . ?
O14W K5 W22 95.6(5) . 8_655 ?
O411 K5 W22 128.5(4) . 8_655 ?
O46 K5 W22 172.7(4) . 8_655 ?
O212 K5 W22 31.8(3) 8_655 8_655 ?
O101 K5 W22 95.1(4) . 8_655 ?
O9T K5 W22 95.5(4) 8_655 8_655 ?
O22T K5 W22 28.5(3) 8_655 8_655 ?
O610 K5 W22 133.2(4) . 8_655 ?
O14W K5 W4 114.4(5) . . ?
O411 K5 W4 28.5(4) . . ?
O46 K5 W4 31.6(3) . . ?
O212 K5 W4 158.2(4) 8_655 . ?
O101 K5 W4 81.2(4) . . ?
O9T K5 W4 86.5(4) 8_655 . ?
O22T K5 W4 121.1(4) 8_655 . ?
O610 K5 W4 66.2(3) . . ?
W22 K5 W4 149.5(2) 8_655 . ?
O14W K5 W11 133.8(5) . . ?
O411 K5 W11 32.3(4) . . ?
O46 K5 W11 83.4(4) . . ?
O212 K5 W11 98.0(4) 8_655 . ?
O101 K5 W11 29.6(3) . . ?
O9T K5 W11 140.6(4) 8_655 . ?
O22T K5 W11 84.7(4) 8_655 . ?
O610 K5 W11 65.4(3) . . ?
W22 K5 W11 102.66(17) 8_655 . ?
W4 K5 W11 60.60(10) . . ?
O14W K5 W6 67.7(5) . . ?
O411 K5 W6 64.4(4) . . ?
O46 K5 W6 28.1(3) . . ?
O212 K5 W6 124.7(4) 8_655 . ?
O101 K5 W6 75.5(4) . . ?
O9T K5 W6 96.9(4) 8_655 . ?
O22T K5 W6 164.6(4) 8_655 . ?
O610 K5 W6 27.1(3) . . ?
W22 K5 W6 156.3(2) 8_655 . ?
W4 K5 W6 51.67(9) . . ?
W11 K5 W6 79.98(13) . . ?
O2T K6 O13T 129.1(7) 6_556 . ?
O2T K6 O17T 96.6(7) 6_556 8_655 ?
O13T K6 O17T 96.5(6) . 8_655 ?
O2T K6 O30W 88.0(15) 6_556 . ?
O13T K6 O30W 106.3(15) . . ?
O17T K6 O30W 146.4(15) 8_655 . ?
O2T K6 O4W 163.7(9) 6_556 . ?
O13T K6 O4W 67.2(8) . . ?
O17T K6 O4W 78.8(8) 8_655 . ?
O30W K6 O4W 87.5(16) . . ?
O2T K6 O20W 66.7(7) 6_556 . ?
O13T K6 O20W 160.5(7) . . ?
O17T K6 O20W 68.1(7) 8_655 . ?
O30W K6 O20W 83.6(15) . . ?
O4W K6 O20W 97.2(9) . . ?
O2T K6 O5W 64.1(8) 6_556 . ?
O13T K6 O5W 66.7(8) . . ?
O17T K6 O5W 91.2(8) 8_655 . ?
O30W K6 O5W 120.3(16) . . ?
O4W K6 O5W 131.2(10) . . ?
O20W K6 O5W 123.2(9) . . ?
O2T K6 K3 59.5(5) 6_556 8_655 ?
O13T K6 K3 103.8(5) . 8_655 ?
O17T K6 K3 42.2(4) 8_655 8_655 ?
O30W K6 K3 145.4(15) . 8_655 ?
O4W K6 K3 120.2(8) . 8_655 ?
O20W K6 K3 73.4(6) . 8_655 ?
O5W K6 K3 58.4(7) . 8_655 ?
O12W K7 O7W 158(2) . . ?
O12W K7 O7T 126(2) . 2_564 ?
O7W K7 O7T 73.5(9) . 2_564 ?
O12W K7 O18W 93(2) . 5_665 ?
O7W K7 O18W 74.6(9) . 5_665 ?
O7T K7 O18W 135.6(8) 2_564 5_665 ?
O12W K7 O14T 94(2) . . ?
O7W K7 O14T 84.6(9) . . ?
O7T K7 O14T 65.9(6) 2_564 . ?
O18W K7 O14T 139.4(7) 5_665 . ?
O12W K7 O1W 92(2) . . ?
O7W K7 O1W 99.0(10) . . ?
O7T K7 O1W 91.5(8) 2_564 . ?
O18W K7 O1W 64.0(8) 5_665 . ?
O14T K7 O1W 155.4(7) . . ?
O12W K7 O11W 52(2) . . ?
O7W K7 O11W 146.7(14) . . ?
O7T K7 O11W 74.0(12) 2_564 . ?
O18W K7 O11W 136.4(13) 5_665 . ?
O14T K7 O11W 75.8(12) . . ?
O1W K7 O11W 88.9(13) . . ?
O12W K7 O28W 80(2) . 5_665 ?
O7W K7 O28W 80.0(10) . 5_665 ?
O7T K7 O28W 121.3(8) 2_564 5_665 ?
O18W K7 O28W 82.0(8) 5_665 5_665 ?
O14T K7 O28W 60.1(7) . 5_665 ?
O1W K7 O28W 144.5(8) . 5_665 ?
O11W K7 O28W 111.4(13) . 5_665 ?
O12W K7 K10 47(2) . 5_665 ?
O7W K7 K10 113.4(8) . 5_665 ?
O7T K7 K10 172.2(6) 2_564 5_665 ?
O18W K7 K10 51.9(6) 5_665 5_665 ?
O14T K7 K10 110.2(5) . 5_665 ?
O1W K7 K10 90.9(6) . 5_665 ?
O11W K7 K10 98.6(12) . 5_665 ?
O28W K7 K10 58.5(6) 5_665 5_665 ?
O12W K7 K8 138(2) . 7_565 ?
O7W K7 K8 46.9(8) . 7_565 ?
O7T K7 K8 80.8(5) 2_564 7_565 ?
O18W K7 K8 54.8(5) 5_665 7_565 ?
O14T K7 K8 127.9(5) . 7_565 ?
O1W K7 K8 52.3(6) . 7_565 ?
O11W K7 K8 132.9(12) . 7_565 ?
O28W K7 K8 115.7(6) 5_665 7_565 ?
K10 K7 K8 106.5(3) 5_665 7_565 ?
O12W K7 W7 122(2) . 2_564 ?
O7W K7 W7 79.9(8) . 2_564 ?
O7T K7 W7 21.9(4) 2_564 2_564 ?
O18W K7 W7 121.8(6) 5_665 2_564 ?
O14T K7 W7 87.1(4) . 2_564 ?
O1W K7 W7 69.8(6) . 2_564 ?
O11W K7 W7 72.6(12) . 2_564 ?
O28W K7 W7 142.8(6) 5_665 2_564 ?
K10 K7 W7 158.5(3) 5_665 2_564 ?
K8 K7 W7 69.53(19) 7_565 2_564 ?
O12W K7 K9 133(2) . . ?
O7W K7 K9 53.4(8) . . ?
O7T K7 K9 39.5(5) 2_564 . ?
O18W K7 K9 127.5(6) 5_665 . ?
O14T K7 K9 40.4(4) . . ?
O1W K7 K9 125.1(6) . . ?
O11W K7 K9 95.8(11) . . ?
O28W K7 K9 82.8(6) 5_665 . ?
K10 K7 K9 141.4(3) 5_665 . ?
K8 K7 K9 88.8(3) 7_565 . ?
W7 K7 K9 60.05(19) 2_564 . ?
O4T K8 O10W 97.4(9) . . ?
O4T K8 O20T 71.6(6) . 3_645 ?
O10W K8 O20T 92.2(9) . 3_645 ?
O4T K8 O7W 137.7(9) . 7_566 ?
O10W K8 O7W 109.3(11) . 7_566 ?
O20T K8 O7W 75.1(8) 3_645 7_566 ?
O4T K8 O9T 81.3(5) . 8_655 ?
O10W K8 O9T 65.5(9) . 8_655 ?
O20T K8 O9T 142.4(6) 3_645 8_655 ?
O7W K8 O9T 139.4(8) 7_566 8_655 ?
O4T K8 O79 131.8(6) . 8_655 ?
O10W K8 O79 83.1(9) . 8_655 ?
O20T K8 O79 156.4(6) 3_645 8_655 ?
O7W K8 O79 84.7(8) 7_566 8_655 ?
O9T K8 O79 55.0(5) 8_655 8_655 ?
O4T K8 O1W 88.9(7) . 7_566 ?
O10W K8 O1W 138.7(10) . 7_566 ?
O20T K8 O1W 128.2(7) 3_645 7_566 ?
O7W K8 O1W 91.7(9) 7_566 7_566 ?
O9T K8 O1W 75.3(7) 8_655 7_566 ?
O79 K8 O1W 63.3(6) 8_655 7_566 ?
O4T K8 O18W 78.9(6) . 3_645 ?
O10W K8 O18W 164.5(9) . 3_645 ?
O20T K8 O18W 72.3(6) 3_645 3_645 ?
O7W K8 O18W 66.6(9) 7_566 3_645 ?
O9T K8 O18W 127.9(6) 8_655 3_645 ?
O79 K8 O18W 110.7(6) 8_655 3_645 ?
O1W K8 O18W 56.7(7) 7_566 3_645 ?
O4T K8 W9 103.7(4) . 8_655 ?
O10W K8 W9 70.9(8) . 8_655 ?
O20T K8 W9 162.0(5) 3_645 8_655 ?
O7W K8 W9 115.6(7) 7_566 8_655 ?
O9T K8 W9 23.8(3) 8_655 8_655 ?
O79 K8 W9 31.1(4) 8_655 8_655 ?
O1W K8 W9 67.9(5) 7_566 8_655 ?
O18W K8 W9 124.6(5) 3_645 8_655 ?
O4T K8 K7 120.0(5) . 7_566 ?
O10W K8 K7 142.4(8) . 7_566 ?
O20T K8 K7 102.2(5) 3_645 7_566 ?
O7W K8 K7 44.6(7) 7_566 7_566 ?
O9T K8 K7 113.9(4) 8_655 7_566 ?
O79 K8 K7 69.8(4) 8_655 7_566 ?
O1W K8 K7 47.3(6) 7_566 7_566 ?
O18W K8 K7 45.0(5) 3_645 7_566 ?
W9 K8 K7 95.2(2) 8_655 7_566 ?
O4T K8 W4 18.3(4) . . ?
O10W K8 W4 111.4(8) . . ?
O20T K8 W4 83.6(4) 3_645 . ?
O7W K8 W4 134.4(8) 7_566 . ?
O9T K8 W4 77.8(4) 8_655 . ?
O79 K8 W4 119.7(4) 8_655 . ?
O1W K8 W4 70.6(5) 7_566 . ?
O18W K8 W4 68.7(5) 3_645 . ?
W9 K8 W4 96.62(18) 8_655 . ?
K7 K8 W4 104.7(2) 7_566 . ?
O4T K8 K1 33.5(4) . . ?
O10W K8 K1 89.6(8) . . ?
O20T K8 K1 39.2(4) 3_645 . ?
O7W K8 K1 112.8(7) 7_566 . ?
O9T K8 K1 107.6(4) 8_655 . ?
O79 K8 K1 162.5(5) 8_655 . ?
O1W K8 K1 115.1(6) 7_566 . ?
O18W K8 K1 79.0(5) 3_645 . ?
W9 K8 K1 131.4(2) 8_655 . ?
K7 K8 K1 123.1(3) 7_566 . ?
W4 K8 K1 48.88(12) . . ?
O8W K9 O17W 132.0(11) . . ?
O8W K9 O19W 60.8(11) . . ?
O17W K9 O19W 99.3(8) . . ?
O8W K9 O7T 83.5(10) . 2_564 ?
O17W K9 O7T 138.4(7) . 2_564 ?
O19W K9 O7T 119.6(8) . 2_564 ?
O8W K9 O14T 106.0(11) . . ?
O17W K9 O14T 81.9(6) . . ?
O19W K9 O14T 163.2(8) . . ?
O7T K9 O14T 65.4(6) 2_564 . ?
O8W K9 O15T 65.8(10) . . ?
O17W K9 O15T 66.8(6) . . ?
O19W K9 O15T 58.0(7) . . ?
O7T K9 O15T 146.0(7) 2_564 . ?
O14T K9 O15T 108.2(6) . . ?
O8W K9 O145 78.9(10) . . ?
O17W K9 O145 67.1(6) . . ?
O19W K9 O145 109.5(7) . . ?
O7T K9 O145 108.9(6) 2_564 . ?
O14T K9 O145 55.3(5) . . ?
O15T K9 O145 53.2(5) . . ?
O8W K9 W14 96.5(10) . . ?
O17W K9 W14 70.7(5) . . ?
O19W K9 W14 140.0(7) . . ?
O7T K9 W14 86.5(5) 2_564 . ?
O14T K9 W14 25.0(4) . . ?
O15T K9 W14 83.2(4) . . ?
O145 K9 W14 30.5(3) . . ?
O8W K9 W15 71.9(10) . . ?
O17W K9 W15 61.9(5) . . ?
O19W K9 W15 82.5(6) . . ?
O7T K9 W15 132.9(6) 2_564 . ?
O14T K9 W15 83.4(5) . . ?
O15T K9 W15 24.9(3) . . ?
O145 K9 W15 28.5(3) . . ?
W14 K9 W15 58.36(17) . . ?
O8W K9 K7 117.0(10) . . ?
O17W K9 K7 99.7(5) . . ?
O19W K9 K7 152.8(7) . . ?
O7T K9 K7 38.7(5) 2_564 . ?
O14T K9 K7 40.5(4) . . ?
O15T K9 K7 148.6(5) . . ?
O145 K9 K7 95.7(4) . . ?
W14 K9 K7 65.5(2) . . ?
W15 K9 K7 123.8(3) . . ?
O18T K10 O9W 88.7(13) . . ?
O18T K10 O6W 140.0(10) . . ?
O9W K10 O6W 60.7(14) . . ?
O18T K10 O5T 92.6(7) . 3_655 ?
O9W K10 O5T 89.8(13) . 3_655 ?
O6W K10 O5T 64.3(9) . 3_655 ?
O18T K10 O12W 140(2) . 5_665 ?
O9W K10 O12W 120(2) . 5_665 ?
O6W K10 O12W 80(2) . 5_665 ?
O5T K10 O12W 114(2) 3_655 5_665 ?
O18T K10 O18W 75.0(7) . . ?
O9W K10 O18W 153.7(13) . . ?
O6W K10 O18W 121.3(10) . . ?
O5T K10 O18W 70.9(7) 3_655 . ?
O12W K10 O18W 85(2) 5_665 . ?
O18T K10 K7 100.9(6) . 5_665 ?
O9W K10 K7 160.5(13) . 5_665 ?
O6W K10 K7 116.4(9) . 5_665 ?
O5T K10 K7 106.5(6) 3_655 5_665 ?
O12W K10 K7 44.1(19) 5_665 5_665 ?
O18W K10 K7 45.7(5) . 5_665 ?
O29W K11 O11T 83.5(10) . . ?
O29W K11 O12T 115.7(10) . . ?
O11T K11 O12T 89.5(6) . . ?
O29W K11 O27W 143.4(13) . . ?
O11T K11 O27W 66.9(9) . . ?
O12T K11 O27W 86.2(8) . . ?
O29W K11 O25W 137.2(13) . 8_655 ?
O11T K11 O25W 139.0(10) . 8_655 ?
O12T K11 O25W 76.9(9) . 8_655 ?
O27W K11 O25W 73.7(11) . 8_655 ?
O29W K11 O129 77.2(10) . . ?
O11T K11 O129 126.7(7) . . ?
O12T K11 O129 57.4(5) . . ?
O27W K11 O129 137.7(9) . . ?
O25W K11 O129 77.4(9) 8_655 . ?
O29W K11 O11L 57.3(9) . . ?
O11T K11 O11L 50.7(5) . . ?
O12T K11 O11L 69.5(5) . . ?
O27W K11 O11L 111.4(9) . . ?
O25W K11 O11L 145.3(9) 8_655 . ?
O129 K11 O11L 77.5(5) . . ?
O29W K11 W12 95.1(9) . . ?
O11T K11 W12 104.1(5) . . ?
O12T K11 W12 26.5(4) . . ?
O27W K11 W12 112.2(8) . . ?
O25W K11 W12 80.4(8) 8_655 . ?
O129 K11 W12 31.7(3) . . ?
O11L K11 W12 65.8(4) . . ?
O29W K11 W11 67.2(9) . . ?
O11T K11 W11 23.9(4) . . ?
O12T K11 W11 82.0(5) . . ?
O27W K11 W11 89.1(8) . . ?
O25W K11 W11 153.5(8) 8_655 . ?
O129 K11 W11 104.5(5) . . ?
O11L K11 W11 27.1(3) . . ?
W12 K11 W11 87.9(3) . . ?
O29W K11 K4 115.9(10) . 8_655 ?
O11T K11 K4 55.7(4) . 8_655 ?
O12T K11 K4 35.5(4) . 8_655 ?
O27W K11 K4 65.0(7) . 8_655 ?
O25W K11 K4 97.8(8) 8_655 8_655 ?
O129 K11 K4 89.6(4) . 8_655 ?
O11L K11 K4 58.6(4) . 8_655 ?
W12 K11 K4 58.1(2) . 8_655 ?
W11 K11 K4 56.1(2) . 8_655 ?
K7 O1W K8 80.5(7) . 7_565 ?
K2 O3W K1 92.0(9) . 6_556 ?
K7 O7W K8 88.6(10) . 7_565 ?
K7 O12W K10 89(3) . 5_665 ?
K2 O14W K5 110.7(7) . . ?
K4 O15W K3 95.4(6) . . ?
K3 O16W K1 95.4(7) . 3_655 ?
K7 O18W K10 82.4(7) 5_665 . ?
K7 O18W K8 80.2(7) 5_665 3_655 ?
K10 O18W K8 161.9(9) . 3_655 ?

loop_
_geom_bond_atom_site_label_1
_geom_bond_atom_site_label_2
_geom_bond_distance
_geom_bond_site_symmetry_2
_geom_bond_publ_flag
W1 O1T 1.745(18) . ?
W1 O1L 1.751(17) . ?
W1 O18 1.937(19) . ?
W1 O13 1.956(17) . ?
W1 O12 2.053(16) . ?
W1 O1S1 2.327(17) . ?
W2 O2T 1.70(2) . ?
W2 O12 1.864(16) . ?
W2 O28 1.920(18) . ?
W2 O25 1.933(17) . ?
W2 O23 1.946(19) . ?
W2 O1S1 2.382(17) . ?
W2 K3 4.129(6) 3_645 ?
W3 O3T 1.736(19) . ?
W3 O311 1.885(18) . ?
W3 O23 1.911(19) . ?
W3 O34 1.932(17) . ?
W3 O13 1.953(17) . ?
W3 O1S1 2.333(17) . ?
W3 K1 3.917(6) . ?
W3 K3 4.034(6) 3_645 ?
W4 O4T 1.736(17) . ?
W4 O411 1.799(17) . ?
W4 O34 1.899(17) . ?
W4 O46 1.930(17) . ?
W4 O45 1.969(17) . ?
W4 O2S1 2.336(16) . ?
W4 K5 3.661(7) . ?
W4 K1 3.673(6) . ?
W4 K8 4.129(9) . ?
W5 O5T 1.73(2) . ?
W5 O57 1.877(18) . ?
W5 O25 1.891(17) . ?
W5 O56 1.897(17) . ?
W5 O45 1.918(17) . ?
W5 O2S1 2.301(17) . ?
W6 O6T 1.772(18) . ?
W6 O610 1.843(17) . ?
W6 O67 1.93(2) . ?
W6 O56 1.971(18) . ?
W6 O46 1.986(17) . ?
W6 O2S1 2.331(16) . ?
W6 K2 3.722(6) . ?
W6 K5 4.002(8) . ?
W7 O79 1.74(2) . ?
W7 O7T 1.76(2) . ?
W7 O67 1.89(2) . ?
W7 O78 1.893(18) . ?
W7 O57 1.986(18) . ?
W7 O3S1 2.367(17) . ?
W7 K7 4.019(9) 2_565 ?
W8 O8T 1.724(18) . ?
W8 O28 1.910(19) . ?
W8 O18 1.918(19) . ?
W8 O78 1.927(18) . ?
W8 O89 1.942(19) . ?
W8 O3S1 2.353(17) . ?
W9 O9T 1.706(18) . ?
W9 O9L 1.768(17) . ?
W9 O910 1.907(18) . ?
W9 O89 1.94(2) . ?
W9 O79 2.04(2) . ?
W9 O3S1 2.337(17) . ?
W9 K8 3.934(9) 8_665 ?
W9 K5 4.130(7) 8_665 ?
W10 O10T 1.756(17) . ?
W10 O10L 1.789(17) . ?
W10 O101 1.918(17) . ?
W10 O910 1.920(18) . ?
W10 O610 2.084(17) . ?
W10 O4S1 2.240(16) . ?
W10 K4 3.776(6) 8_655 ?
W10 K2 3.779(6) . ?
W11 O11T 1.738(19) . ?
W11 O11L 1.775(18) . ?
W11 O311 1.933(17) . ?
W11 O101 1.947(17) . ?
W11 O411 2.108(17) . ?
W11 O4S1 2.219(17) . ?
W11 K5 3.848(7) . ?
W11 K11 3.890(14) . ?
W11 K4 3.945(6) 8_655 ?
W12 O12T 1.716(17) . ?
W12 O12L 1.739(17) . ?
W12 O129 1.945(16) . ?
W12 O123 1.980(17) . ?
W12 O124 2.058(16) . ?
W12 O1S2 2.348(17) . ?
W12 K11 3.697(14) . ?
W12 K4 4.002(6) 8_655 ?
W13 O13T 1.743(18) . ?
W13 O132 1.876(18) . ?
W13 O136 1.903(16) . ?
W13 O123 1.916(18) . ?
W13 O134 1.922(18) . ?
W13 O1S2 2.309(16) . ?
W14 O14T 1.708(18) . ?
W14 O124 1.848(16) . ?
W14 O149 1.906(16) . ?
W14 O145 1.944(17) . ?
W14 O134 1.953(17) . ?
W14 O1S2 2.342(17) . ?
W14 K9 3.811(12) . ?
W15 O15T 1.723(17) . ?
W15 O156 1.902(17) . ?
W15 O157 1.902(15) . ?
W15 O158 1.908(17) . ?
W15 O145 1.909(17) . ?
W15 O2S2 2.307(15) . ?
W15 K9 3.936(12) . ?
W16 O16T 1.726(18) . ?
W16 O162 1.810(18) . ?
W16 O136 1.924(16) . ?
W16 O167 1.932(16) . ?
W16 O156 1.934(18) . ?
W16 O2S2 2.369(15) . ?
W16 K4 3.688(6) . ?
W17 O17T 1.742(19) . ?
W17 O171 1.837(16) . ?
W17 O178 1.928(16) . ?
W17 O167 1.941(16) . ?
W17 O157 1.974(16) . ?
W17 O2S2 2.354(15) . ?
W17 K3 3.786(6) . ?
W17 K4 3.813(6) . ?
W18 O18T 1.706(19) . ?
W18 O180 1.889(18) . ?
W18 O178 1.901(16) . ?
W18 O158 1.950(17) . ?
W18 O189 1.956(18) . ?
W18 O3S2 2.421(17) . ?
W19 O19T 1.728(19) . ?
W19 O129 1.883(16) . ?
W19 O189 1.902(18) . ?
W19 O190 1.92(2) . ?
W19 O149 1.920(17) . ?
W19 O3S2 2.340(17) . ?
W20 O20T 1.748(19) . ?
W20 O20L 1.759(16) . ?
W20 O201 1.905(17) . ?
W20 O190 1.94(2) . ?
W20 O180 2.088(18) . ?
W20 O3S2 2.339(17) . ?
W20 K1 3.805(7) 3_655 ?
W21 O21T 1.744(18) . ?
W21 O21L 1.779(16) . ?
W21 O201 1.926(17) . ?
W21 O212 1.931(17) . ?
W21 O171 2.092(16) . ?
W21 O4S2 2.227(16) . ?
W21 K1 3.638(6) 3_655 ?
W21 K3 3.926(6) . ?
W21 K4 3.945(6) . ?
W22 O22T 1.744(18) . ?
W22 O22L 1.764(16) . ?
W22 O212 1.926(17) . ?
W22 O132 1.934(18) . ?
W22 O162 2.113(17) . ?
W22 O4S2 2.196(16) . ?
W22 K5 3.634(7) 8_665 ?
W22 K4 3.792(6) . ?
Si1 O4S1 1.606(19) . ?
Si1 O1S1 1.631(18) . ?
Si1 O3S1 1.654(18) . ?
Si1 O2S1 1.665(18) . ?
Si1 Lu 4.393(7) . ?
Si2 O3S2 1.620(18) . ?
Si2 O2S2 1.635(17) . ?
Si2 O4S2 1.638(17) . ?
Si2 O1S2 1.652(18) . ?
Si2 Lu 4.423(7) . ?
Lu O1L 2.300(17) . ?
Lu O21L 2.310(15) . ?
Lu O9L 2.312(17) . ?
Lu O10L 2.316(17) . ?
Lu O11L 2.323(17) . ?
Lu O12L 2.328(17) . ?
Lu O22L 2.331(15) . ?
Lu O20L 2.350(16) . ?
O11L K11 3.40(2) . ?
O1T K1 2.698(19) 3_655 ?
O2T K6 2.69(2) 6_656 ?
O3T K2 2.80(2) 6_656 ?
O3T K1 3.25(2) . ?
O4T K8 2.766(19) . ?
O4T K1 2.810(18) . ?
O5T K10 2.79(2) 3_645 ?
O6T K2 3.010(19) . ?
O7T K7 2.81(2) 2_565 ?
O7T K9 2.86(2) 2_565 ?
O9T K5 2.938(19) 8_665 ?
O9T K8 2.98(2) 8_665 ?
O10T K2 2.752(18) . ?
O10T K3 2.861(18) 8_655 ?
O11T K11 2.82(2) . ?
O12T K4 2.690(18) 8_655 ?
O12T K11 2.83(2) . ?
O13T K6 2.692(19) . ?
O14T K9 2.89(2) . ?
O14T K7 2.89(2) . ?
O15T K9 3.09(2) . ?
O17T K6 2.74(2) 8_665 ?
O17T K3 2.98(2) . ?
O18T K10 2.70(2) . ?
O20T K8 2.82(2) 3_655 ?
O20T K1 3.05(2) 3_655 ?
O21T K2 2.770(19) 8_665 ?
O21T K3 2.858(18) . ?
O21T K1 2.908(18) 3_655 ?
O22T K5 2.98(2) 8_665 ?
O23 K3 2.765(19) 3_645 ?
O34 K1 2.933(18) . ?
O46 K5 2.900(19) . ?
O79 K8 3.17(2) 8_665 ?
O101 K4 2.721(19) 8_655 ?
O101 K5 2.920(19) . ?
O129 K11 3.06(2) . ?
O145 K9 3.11(2) . ?
O162 K4 2.775(18) . ?
O167 K4 2.870(18) . ?
O171 K4 3.040(16) . ?
O171 K3 3.052(17) . ?
O201 K1 2.960(19) 3_655 ?
O212 K4 2.782(18) . ?
O212 K5 2.901(19) 8_665 ?
O411 K5 2.796(18) . ?
O610 K2 2.949(17) . ?
O610 K5 3.276(18) . ?
K1 O1T 2.698(19) 3_645 ?
K1 O21T 2.908(18) 3_645 ?
K1 O3W 2.95(3) 6_656 ?
K1 O201 2.960(19) 3_645 ?
K1 O20T 3.05(2) 3_645 ?
K1 O16W 3.19(2) 3_645 ?
K1 W21 3.637(6) 3_645 ?
K1 W20 3.805(7) 3_645 ?
K2 O3W 2.69(3) . ?
K2 O14W 2.72(2) . ?
K2 O2W 2.73(3) . ?
K2 O21T 2.770(19) 8_655 ?
K2 O3T 2.80(2) 6_556 ?
K2 K1 4.062(9) 6_556 ?
K2 K3 4.211(9) 8_655 ?
K3 O23 2.764(19) 3_655 ?
K3 O15W 2.79(2) . ?
K3 O10T 2.861(18) 8_665 ?
K3 O16W 2.90(2) . ?
K3 W3 4.034(6) 3_655 ?
K3 K4 4.113(9) . ?
K3 W2 4.129(6) 3_655 ?
K4 O12T 2.690(18) 8_665 ?
K4 O101 2.721(19) 8_665 ?
K4 O15W 2.77(2) . ?
K4 W10 3.776(6) 8_665 ?
K5 O14W 2.72(2) . ?
K5 O212 2.901(19) 8_655 ?
K5 O9T 2.938(19) 8_655 ?
K5 O22T 2.98(2) 8_655 ?
K5 W22 3.634(7) 8_655 ?
K6 O2T 2.69(2) 6_556 ?
K6 O17T 2.74(2) 8_655 ?
K6 O30W 2.77(7) . ?
K6 O4W 2.87(4) . ?
K6 O20W 2.90(3) . ?
K6 O5W 2.95(3) . ?
K6 K3 4.368(11) 8_655 ?
K7 O12W 2.75(10) . ?
K7 O7W 2.79(4) . ?
K7 O7T 2.81(2) 2_564 ?
K7 O18W 2.85(3) 5_665 ?
K7 O1W 2.96(3) . ?
K7 O11W 3.09(6) . ?
K7 O28W 3.21(3) 5_665 ?
K7 K10 3.954(16) 5_665 ?
K7 K8 3.975(13) 7_565 ?
K7 W7 4.019(9) 2_564 ?
K7 K9 4.403(14) . ?
K8 O10W 2.81(4) . ?
K8 O20T 2.82(2) 3_645 ?
K8 O7W 2.90(4) 7_566 ?
K8 O9T 2.98(2) 8_655 ?
K8 O79 3.17(2) 8_655 ?
K8 O1W 3.19(3) 7_566 ?
K8 O18W 3.30(3) 3_645 ?
K8 W9 3.934(8) 8_655 ?
K8 K7 3.975(13) 7_566 ?
K9 O8W 2.71(4) . ?
K9 O17W 2.81(2) . ?
K9 O19W 2.84(3) . ?
K9 O7T 2.86(2) 2_564 ?
K10 O9W 2.72(6) . ?
K10 O6W 2.78(4) . ?
K10 O5T 2.79(2) 3_655 ?
K10 O12W 2.88(9) 5_665 ?
K10 O18W 3.14(3) . ?
K10 K7 3.954(16) 5_665 ?
K11 O29W 2.61(4) . ?
K11 O27W 2.88(4) . ?
K11 O25W 2.91(4) 8_655 ?
K11 K4 4.437(15) 8_655 ?
O1W K8 3.19(3) 7_565 ?
O3W K1 2.95(3) 6_556 ?
O7W K8 2.90(4) 7_565 ?
O12W K10 2.88(9) 5_665 ?
O16W K1 3.19(2) 3_655 ?
O18W K7 2.85(3) 5_665 ?
O18W K8 3.30(3) 3_655 ?
O25W K11 2.91(4) 8_665 ?
O28W K7 3.21(3) 5_665 ?
